data_1552307
loop_
_publ_author_name
'Zhang, Li-Min'
'Zhou, Guodong'
'Zhou, Guoqing'
'Lee, Hung Kay'
'Zhao, Ni'
'Prezhdo, Oleg V.'
'Mak, Thomas C. W.'

_publ_section_title
;
 Core-Dependent Properties of Copper Nanoclusters: Valence-Pure
 Nanoclusters as NIR TADF Emitters and Mixed-Valence Ones as
 Semiconductors
;
_journal_name_full 'Chemical Science'
_journal_paper_doi 10.1039/C9SC03455B
_journal_year 2019
_chemical_formula_moiety C165H231Cl4Cu48O22
_chemical_formula_sum 'C165 H231 Cl4 Cu48 O22'
_chemical_formula_weight 5758.6052
_space_group_crystal_system monoclinic
_space_group_IT_number 15
_space_group_name_Hall '-C 2yc'
_space_group_name_H-M_alt 'C 1 2/c 1'
_symmetry_space_group_name_Hall '-C 2yc'
_symmetry_space_group_name_H-M 'C 1 2/c 1'
_atom_sites_solution_hydrogens geom
_audit_creation_date 2019-04-01
_audit_creation_method
;
Olex2 1.2
(compiled 2017.08.10 svn.r3458 for OlexSys, GUI svn.r5381)
;
_audit_update_record
;
2019-04-03 deposited with the CCDC.    2019-09-06 downloaded from the CCDC.
;
_cell_angle_alpha 90
_cell_angle_beta 96.377(2)
_cell_angle_gamma 90
_cell_formula_units_Z 8
_cell_length_a 56.4611(18)
_cell_length_b 19.3733(7)
_cell_length_c 38.1762(13)
_cell_measurement_reflns_used 9912
_cell_measurement_temperature 173
_cell_measurement_theta_max 25.23
_cell_measurement_theta_min 2.38
_cell_volume 41500(2)
_computing_cell_refinement 'SAINT v7.68A (Bruker, 2009)'
_computing_data_reduction 'SAINT v7.68A (Bruker, 2009)'
_computing_molecular_graphics 'Olex2 (Dolomanov et al., 2009)'
_computing_publication_material 'Olex2 (Dolomanov et al., 2009)'
_computing_structure_refinement 'ShelXL (Sheldrick, 2015)'
_computing_structure_solution 'SHELXS-97 (Sheldrick, 1990)'
_diffrn_ambient_temperature 173
_diffrn_measured_fraction_theta_full 0.999
_diffrn_measured_fraction_theta_max 0.999
_diffrn_measurement_device_type 'Bruker APEX-II CCD'
_diffrn_measurement_method '\f and \w scans'
_diffrn_radiation_monochromator graphite
_diffrn_radiation_type MoK\a
_diffrn_radiation_wavelength 0.71073
_diffrn_reflns_av_R_equivalents 0.0750
_diffrn_reflns_av_unetI/netI 0.0750
_diffrn_reflns_Laue_measured_fraction_full 0.999
_diffrn_reflns_Laue_measured_fraction_max 0.999
_diffrn_reflns_number 37955
_diffrn_reflns_point_group_measured_fraction_full 0.999
_diffrn_reflns_point_group_measured_fraction_max 0.999
_diffrn_reflns_theta_full 25.242
_diffrn_reflns_theta_max 25.350
_diffrn_reflns_theta_min 1.573
_diffrn_standards_number 0
_exptl_absorpt_coefficient_mu 4.898
_exptl_absorpt_correction_T_max 0.822
_exptl_absorpt_correction_T_min 0.669
_exptl_absorpt_correction_type multi-scan
_exptl_absorpt_process_details
;
SADABS-2008/1 (Bruker,2008) was used for absorption correction.
wR2(int) was 0.1326 before and 0.0547 after correction.
The Ratio of minimum to maximum transmission is 0.7277.
The \l/2 correction factor is 0.0015.
;
_exptl_crystal_colour brown-black
_exptl_crystal_density_diffrn 1.833
_exptl_crystal_density_method 'not measured'
_exptl_crystal_description plate
_exptl_crystal_F_000 22656.0
_exptl_crystal_size_max 0.11
_exptl_crystal_size_mid 0.07
_exptl_crystal_size_min 0.04
_refine_diff_density_max 3.274
_refine_diff_density_min -1.504
_refine_diff_density_rms 0.172
_refine_ls_extinction_method none
_refine_ls_goodness_of_fit_ref 1.074
_refine_ls_hydrogen_treatment constr
_refine_ls_matrix_type fullcycle
_refine_ls_number_parameters 2235
_refine_ls_number_reflns 37955
_refine_ls_number_restraints 57
_refine_ls_restrained_S_all 1.342
_refine_ls_R_factor_all 0.1081
_refine_ls_R_factor_gt 0.0610
_refine_ls_shift/su_max 0.018
_refine_ls_shift/su_mean 0.000
_refine_ls_structure_factor_coef Fsqd
_refine_ls_weighting_details 'w=1/[\s^2^(Fo^2^)+(0.1110P)^2^] where P=(Fo^2^+2Fc^2^)/3'
_refine_ls_weighting_scheme calc
_refine_ls_wR_factor_gt 0.1734
_refine_ls_wR_factor_ref 0.1936
_reflns_Friedel_coverage 0.000
_reflns_number_gt 23795
_reflns_number_total 37955
_reflns_threshold_expression 'I > 2\s(I)'
_cod_data_source_file c9sc03455b2.cif
_cod_data_source_block 3
_cod_original_formula_sum C165H231Cl4Cu48O22
_cod_database_code 1552307
_shelx_shelxl_version_number 2017/1
_shelx_space_group_comment
;
The symmetry employed for this shelxl refinement is uniquely defined
by the following loop, which should always be used as a source of
symmetry information in preference to the above space-group names.
They are only intended as comments.
;
_olex2_refinement_description
;
1. Fixed Uiso
 At 1.2 times of:
  All C(H) groups
 At 1.5 times of:
  All C(H,H,H) groups
2. Restrained distances
 C143-C144 = C143-C145
 1.53 with sigma of 0.002
 C144-C145
 2.45 with sigma of 0.002
 C164-C165
 1.53 with sigma of 0.002
 C143-C144 \\sim C943-C944
 with sigma of 0.02
 C143-C145 \\sim C943-C945
 with sigma of 0.02
 C144-C145 \\sim C944-C945
 with sigma of 0.02
3. Rigid bond restraints
 C73, C74
 with sigma for 1-2 distances of 0.01 and sigma for 1-3 distances of 0.02
 C164, C166
 with sigma for 1-2 distances of 0.01 and sigma for 1-3 distances of 0.02
4. Uiso/Uaniso restraints and constraints
Uanis(C53) \\sim Ueq, Uanis(C54) \\sim Ueq, Uanis(C85) \\sim Ueq, Uanis(C118)
\\sim Ueq, Uanis(C139) \\sim Ueq: with sigma of 0.005 and sigma for terminal
atoms of 0.01
Uanis(C143) \\sim Ueq, Uanis(C144) \\sim Ueq, Uanis(C145) \\sim Ueq: with sigma
of 0.002 and sigma for terminal atoms of 0.001
Uanis(C143) = Uanis(C943)
Uanis(C144) = Uanis(C944)
Uanis(C145) = Uanis(C945)
Uiso(C140) = Uiso(C940)
5. Others
 Sof(Cu98)=1-FVAR(1)
 Sof(Cu48)=FVAR(1)
 Sof(Cu90)=1-FVAR(2)
 Sof(Cu40)=FVAR(2)
 Sof(C943)=Sof(C944)=Sof(C945)=1-FVAR(3)
 Sof(C143)=Sof(C144)=Sof(C145)=FVAR(3)
 Sof(C940)=1-FVAR(4)
 Sof(C140)=FVAR(4)
6.a Ternary CH refined with riding coordinates:
 C3(H3), C8(H8), C13(H13), C18(H18), C23(H23), C28(H28), C33(H33), C38(H38),
 C43(H43), C48(H48), C53(H53), C58(H58), C63(H63), C68(H68), C73(H73), C78(H78),
  C83(H83), C88(H88), C93(H93), C98(H98), C103(H103), C108(H108), C113(H113),
 C123(H123), C128(H128), C133(H133), C149(H149), C154(H154), C159(H159),
 C164(H164), C118(H118)
6.b Idealised Me refined as rotating group:
 C4(H4A,H4B,H4C), C5(H5A,H5B,H5C), C9(H9A,H9B,H9C), C10(H10A,H10B,H10C),
 C14(H14A,H14B,H14C), C15(H15A,H15B,H15C), C19(H19A,H19B,H19C), C20(H20A,H20B,
 H20C), C24(H24A,H24B,H24C), C25(H25A,H25B,H25C), C29(H29A,H29B,H29C), C30(H30A,
 H30B,H30C), C34(H34A,H34B,H34C), C35(H35A,H35B,H35C), C39(H39A,H39B,H39C),
 C40(H40A,H40B,H40C), C44(H44A,H44B,H44C), C45(H45A,H45B,H45C), C49(H49A,H49B,
 H49C), C50(H50A,H50B,H50C), C54(H54A,H54B,H54C), C55(H55A,H55B,H55C), C59(H59A,
 H59B,H59C), C60(H60A,H60B,H60C), C64(H64A,H64B,H64C), C65(H65A,H65B,H65C),
 C69(H69A,H69B,H69C), C70(H70A,H70B,H70C), C74(H74A,H74B,H74C), C75(H75A,H75B,
 H75C), C79(H79A,H79B,H79C), C80(H80A,H80B,H80C), C84(H84A,H84B,H84C), C89(H89A,
 H89B,H89C), C90(H90A,H90B,H90C), C94(H94A,H94B,H94C), C95(H95A,H95B,H95C),
 C99(H99A,H99B,H99C), C100(H10D,H10E,H10F), C104(H10G,H10H,H10I), C105(H10J,
 H10K,H10L), C109(H10M,H10N,H10O), C110(H11A,H11B,H11C), C114(H11D,H11E,H11F),
 C115(H11G,H11H,H11I), C119(H11J,H11K,H11L), C120(H12A,H12B,H12C), C124(H12D,
 H12E,H12F), C125(H12G,H12H,H12I), C129(H12J,H12K,H12L), C130(H13A,H13B,H13C),
 C134(H13D,H13E,H13F), C135(H13G,H13H,H13I), C150(H15D,H15E,H15F), C151(H15G,
 H15H,H15I), C155(H15J,H15K,H15L), C156(H15M,H15N,H15O), C160(H16A,H16B,H16C),
 C161(H16D,H16E,H16F), C166(H16G,H16H,H16I), C85(H85A,H85B,H85C)
;
_olex2_submission_special_instructions 'No special instructions were received'

loop_
_space_group_symop_operation_xyz
'x, y, z'
'-x, y, -z+1/2'
'x+1/2, y+1/2, z'
'-x+1/2, y+1/2, -z+1/2'
'-x, -y, -z'
'x, -y, z-1/2'
'-x+1/2, -y+1/2, -z'
'x+1/2, -y+1/2, z-1/2'

loop_
_atom_site_label
_atom_site_type_symbol
_atom_site_fract_x
_atom_site_fract_y
_atom_site_fract_z
_atom_site_U_iso_or_equiv
_atom_site_adp_type
_atom_site_occupancy
_atom_site_site_symmetry_order
_atom_site_calc_flag
_atom_site_refinement_flags_posn
_atom_site_refinement_flags_adp
_atom_site_refinement_flags_occupancy
_atom_site_disorder_assembly
_atom_site_disorder_group
C140 C 0.269260 -0.037680 0.666680 0.29(3) Uiso 0.79(4) 1 d . U P A 1
C940 C 0.261800 -0.062300 0.632400 0.285(8) Uiso 0.21(4) 1 d . . P A 2
C143 C 0.175000 -0.135600 0.751500 0.046(8) Uani 0.361(13) 1 d D U P B 1
C144 C 0.201000 -0.134300 0.768400 0.103(5) Uani 0.361(13) 1 d D U P B 1
C145 C 0.161300 -0.192300 0.733200 0.063(7) Uani 0.361(13) 1 d D U P B 1
C943 C 0.170800 -0.166400 0.745000 0.0456(12) Uani 0.639(13) 1 d D . P B 2
C944 C 0.192100 -0.217800 0.744600 0.1033(8) Uani 0.639(13) 1 d D . P B 2
C945 C 0.150900 -0.208100 0.723400 0.0629(7) Uani 0.639(13) 1 d D . P B 2
C1 C 0.180700 0.196200 0.529070 0.0315(19) Uani 1 1 d . . . . .
C2 C 0.186450 0.219420 0.501380 0.033(2) Uani 1 1 d . . . . .
C3 C 0.199740 0.239790 0.470930 0.052(3) Uani 1 1 d . . . . .
H3 H 0.188272 0.251318 0.450590 0.062 Uiso 1 1 calc R . . . .
C4 C 0.215100 0.176690 0.461470 0.102(6) Uani 1 1 d . . . . .
H4A H 0.226499 0.165638 0.481236 0.153 Uiso 1 1 calc GR . . . .
H4B H 0.223321 0.188041 0.441532 0.153 Uiso 1 1 calc GR . . . .
H4C H 0.204908 0.137663 0.455835 0.153 Uiso 1 1 calc GR . . . .
C5 C 0.214980 0.305400 0.482380 0.101(5) Uani 1 1 d . . . . .
H5A H 0.209323 0.325470 0.502886 0.151 Uiso 1 1 calc GR . . . .
H5B H 0.213547 0.338447 0.463526 0.151 Uiso 1 1 calc GR . . . .
H5C H 0.231391 0.292412 0.487732 0.151 Uiso 1 1 calc GR . . . .
C6 C 0.117820 0.196090 0.504390 0.032(2) Uani 1 1 d . . . . .
C7 C 0.117280 0.194450 0.472870 0.054(3) Uani 1 1 d . . . . .
C8 C 0.118540 0.202770 0.434300 0.102(6) Uani 1 1 d . . . . .
H8 H 0.129609 0.241492 0.433264 0.123 Uiso 1 1 calc R . . . .
C9 C 0.096390 0.229720 0.416000 0.085(5) Uani 1 1 d . . . . .
H9A H 0.099818 0.269104 0.402158 0.127 Uiso 1 1 calc GR . . . .
H9B H 0.085912 0.243120 0.432959 0.127 Uiso 1 1 calc GR . . . .
H9C H 0.088872 0.194661 0.400848 0.127 Uiso 1 1 calc GR . . . .
C10 C 0.131410 0.145440 0.420550 0.121(7) Uani 1 1 d . . . . .
H10A H 0.121406 0.123192 0.401917 0.181 Uiso 1 1 calc GR . . . .
H10B H 0.135786 0.112865 0.439093 0.181 Uiso 1 1 calc GR . . . .
H10C H 0.145520 0.162480 0.411578 0.181 Uiso 1 1 calc GR . . . .
C11 C 0.143590 0.350450 0.485500 0.036(2) Uani 1 1 d . . . . .
C12 C 0.145950 0.367980 0.456280 0.055(3) Uani 1 1 d . . . . .
C13 C 0.149620 0.387440 0.419090 0.099(6) Uani 1 1 d . . . . .
H13 H 0.155360 0.346899 0.407206 0.118 Uiso 1 1 calc R . . . .
C14 C 0.169090 0.444660 0.420920 0.155(9) Uani 1 1 d . . . . .
H14A H 0.171491 0.463151 0.444376 0.233 Uiso 1 1 calc GR . . . .
H14B H 0.164033 0.480863 0.404611 0.233 Uiso 1 1 calc GR . . . .
H14C H 0.183749 0.425239 0.414901 0.233 Uiso 1 1 calc GR . . . .
C15 C 0.125130 0.410760 0.399020 0.108(6) Uani 1 1 d . . . . .
H15A H 0.112343 0.388789 0.409361 0.162 Uiso 1 1 calc GR . . . .
H15B H 0.124494 0.397789 0.374664 0.162 Uiso 1 1 calc GR . . . .
H15C H 0.123587 0.459953 0.400770 0.162 Uiso 1 1 calc GR . . . .
C16 C 0.081250 0.353720 0.505490 0.034(2) Uani 1 1 d . . . . .
C17 C 0.061270 0.362040 0.488740 0.042(2) Uani 1 1 d . . . . .
C18 C 0.039490 0.377340 0.464610 0.046(3) Uani 1 1 d . . . . .
H18 H 0.028658 0.337835 0.464727 0.055 Uiso 1 1 calc R . . . .
C19 C 0.026740 0.440860 0.476130 0.057(3) Uani 1 1 d . . . . .
H19A H 0.027200 0.441053 0.501343 0.085 Uiso 1 1 calc GR . . . .
H19B H 0.010464 0.440236 0.465715 0.085 Uiso 1 1 calc GR . . . .
H19C H 0.034480 0.481532 0.468630 0.085 Uiso 1 1 calc GR . . . .
C20 C 0.046280 0.386580 0.427060 0.084(4) Uani 1 1 d . . . . .
H20A H 0.051170 0.433414 0.423884 0.126 Uiso 1 1 calc GR . . . .
H20B H 0.032765 0.376162 0.410355 0.126 Uiso 1 1 calc GR . . . .
H20C H 0.059152 0.355943 0.423456 0.126 Uiso 1 1 calc GR . . . .
C21 C 0.128020 0.486920 0.549590 0.033(2) Uani 1 1 d . . . . .
C22 C 0.123260 0.498380 0.517850 0.039(2) Uani 1 1 d . . . . .
C23 C 0.117870 0.527780 0.481470 0.050(3) Uani 1 1 d . . . . .
H23 H 0.120482 0.492008 0.464159 0.060 Uiso 1 1 calc R . . . .
C24 C 0.135450 0.587580 0.477910 0.088(5) Uani 1 1 d . . . . .
H24A H 0.135448 0.617890 0.497804 0.132 Uiso 1 1 calc GR . . . .
H24B H 0.130668 0.612774 0.456643 0.132 Uiso 1 1 calc GR . . . .
H24C H 0.151183 0.569321 0.477066 0.132 Uiso 1 1 calc GR . . . .
C25 C 0.092720 0.553910 0.474320 0.070(4) Uani 1 1 d . . . . .
H25A H 0.081808 0.517400 0.478170 0.106 Uiso 1 1 calc GR . . . .
H25B H 0.089865 0.569372 0.450331 0.106 Uiso 1 1 calc GR . . . .
H25C H 0.090430 0.591641 0.489894 0.106 Uiso 1 1 calc GR . . . .
C26 C 0.029250 0.336030 0.562790 0.034(2) Uani 1 1 d . . . . .
C27 C 0.007860 0.325490 0.557300 0.042(2) Uani 1 1 d . . . . .
C28 C -0.018400 0.324030 0.547850 0.055(3) Uani 1 1 d . . . . .
H28 H -0.024629 0.277002 0.549193 0.066 Uiso 1 1 calc R . . . .
C29 C -0.030330 0.375250 0.574610 0.099(5) Uani 1 1 d . . . . .
H29A H -0.021410 0.373043 0.597504 0.149 Uiso 1 1 calc GR . . . .
H29B H -0.046482 0.361306 0.576276 0.149 Uiso 1 1 calc GR . . . .
H29C H -0.030154 0.421694 0.565876 0.149 Uiso 1 1 calc GR . . . .
C30 C -0.025160 0.354910 0.511610 0.098(5) Uani 1 1 d . . . . .
H30A H -0.015648 0.395213 0.508862 0.147 Uiso 1 1 calc GR . . . .
H30B H -0.041709 0.367467 0.509134 0.147 Uiso 1 1 calc GR . . . .
H30C H -0.022401 0.321595 0.493895 0.147 Uiso 1 1 calc GR . . . .
C31 C 0.026420 0.153140 0.615350 0.030(2) Uani 1 1 d . . . . .
C32 C 0.008170 0.181820 0.621400 0.034(2) Uani 1 1 d . . . . .
C33 C -0.015380 0.203990 0.632310 0.046(3) Uani 1 1 d . . . . .
H33 H -0.026525 0.213100 0.611263 0.055 Uiso 1 1 calc R . . . .
C34 C -0.011680 0.271810 0.654830 0.086(4) Uani 1 1 d . . . . .
H34A H 0.004126 0.272260 0.667047 0.128 Uiso 1 1 calc GR . . . .
H34B H -0.023121 0.273365 0.671631 0.128 Uiso 1 1 calc GR . . . .
H34C H -0.013785 0.311239 0.639570 0.128 Uiso 1 1 calc GR . . . .
C35 C -0.025240 0.146610 0.653730 0.064(3) Uani 1 1 d . . . . .
H35A H -0.026380 0.104783 0.640163 0.096 Uiso 1 1 calc GR . . . .
H35B H -0.040768 0.159378 0.659513 0.096 Uiso 1 1 calc GR . . . .
H35C H -0.014792 0.139468 0.675027 0.096 Uiso 1 1 calc GR . . . .
C36 C 0.071240 0.073800 0.684060 0.038(2) Uani 1 1 d . . . . .
C37 C 0.061620 0.031880 0.701760 0.036(2) Uani 1 1 d . . . . .
C38 C 0.044940 -0.009860 0.720490 0.055(3) Uani 1 1 d . . . . .
H38 H 0.047286 -0.058737 0.715230 0.066 Uiso 1 1 calc R . . . .
C39 C 0.048750 0.000300 0.760930 0.067(3) Uani 1 1 d . . . . .
H39A H 0.064538 -0.014317 0.769754 0.100 Uiso 1 1 calc GR . . . .
H39B H 0.037278 -0.026669 0.771723 0.100 Uiso 1 1 calc GR . . . .
H39C H 0.046797 0.048188 0.766400 0.100 Uiso 1 1 calc GR . . . .
C40 C 0.018570 0.010750 0.706640 0.106(6) Uani 1 1 d . . . . .
H40A H 0.012135 0.039455 0.723768 0.158 Uiso 1 1 calc GR . . . .
H40B H 0.009055 -0.030199 0.702858 0.158 Uiso 1 1 calc GR . . . .
H40C H 0.018448 0.035556 0.684852 0.158 Uiso 1 1 calc GR . . . .
C41 C 0.119310 -0.048690 0.656760 0.037(2) Uani 1 1 d . . . . .
C42 C 0.107690 -0.099040 0.644940 0.037(2) Uani 1 1 d . . . . .
C43 C 0.090930 -0.156730 0.638070 0.057(3) Uani 1 1 d . . . . .
H43 H 0.080754 -0.145983 0.616261 0.069 Uiso 1 1 calc R . . . .
C44 C 0.074380 -0.162410 0.668000 0.089(5) Uani 1 1 d . . . . .
H44A H 0.083912 -0.163310 0.690443 0.133 Uiso 1 1 calc GR . . . .
H44B H 0.065169 -0.204068 0.665013 0.133 Uiso 1 1 calc GR . . . .
H44C H 0.063862 -0.123352 0.666984 0.133 Uiso 1 1 calc GR . . . .
C45 C 0.104260 -0.224040 0.631630 0.091(5) Uani 1 1 d . . . . .
H45A H 0.119520 -0.213225 0.624180 0.137 Uiso 1 1 calc GR . . . .
H45B H 0.095124 -0.250506 0.613647 0.137 Uiso 1 1 calc GR . . . .
H45C H 0.106451 -0.250377 0.653046 0.137 Uiso 1 1 calc GR . . . .
C46 C 0.117950 -0.033930 0.747770 0.034(2) Uani 1 1 d . . . . .
C47 C 0.113410 -0.079770 0.766620 0.046(3) Uani 1 1 d . . . . .
C48 C 0.109200 -0.137920 0.790230 0.079(4) Uani 1 1 d . . . . .
H48 H 0.124609 -0.158459 0.798878 0.095 Uiso 1 1 calc R . . . .
C49 C 0.097390 -0.109580 0.822450 0.093(5) Uani 1 1 d . . . . .
H49A H 0.086230 -0.073879 0.814697 0.139 Uiso 1 1 calc GR . . . .
H49B H 0.109477 -0.091075 0.839553 0.139 Uiso 1 1 calc GR . . . .
H49C H 0.089206 -0.146374 0.832897 0.139 Uiso 1 1 calc GR . . . .
C50 C 0.094310 -0.191380 0.770920 0.142(9) Uani 1 1 d . . . . .
H50A H 0.078172 -0.175243 0.766630 0.214 Uiso 1 1 calc GR . . . .
H50B H 0.094766 -0.232856 0.784739 0.214 Uiso 1 1 calc GR . . . .
H50C H 0.100322 -0.200759 0.748851 0.214 Uiso 1 1 calc GR . . . .
C51 C 0.169900 0.075840 0.782650 0.066(4) Uani 1 1 d . . . . .
C52 C 0.170940 0.030270 0.799910 0.097(5) Uani 1 1 d . . . . .
C53 C 0.171440 -0.035320 0.817410 0.164(9) Uani 1 1 d . U . . .
H53 H 0.161080 -0.067806 0.803245 0.197 Uiso 1 1 calc R . . . .
C54 C 0.196100 -0.065100 0.824100 0.249(15) Uani 1 1 d . U . . .
H54A H 0.204053 -0.060490 0.803265 0.373 Uiso 1 1 calc GR . . . .
H54B H 0.195084 -0.113052 0.830094 0.373 Uiso 1 1 calc GR . . . .
H54C H 0.204918 -0.040784 0.843215 0.373 Uiso 1 1 calc GR . . . .
C55 C 0.161870 -0.024980 0.854400 0.132(8) Uani 1 1 d . . . . .
H55A H 0.168478 0.016567 0.865154 0.198 Uiso 1 1 calc GR . . . .
H55B H 0.166512 -0.063666 0.869318 0.198 Uiso 1 1 calc GR . . . .
H55C H 0.144804 -0.021558 0.851206 0.198 Uiso 1 1 calc GR . . . .
C56 C 0.198120 0.124990 0.715430 0.046(3) Uani 1 1 d . . . . .
C57 C 0.217490 0.136260 0.730440 0.049(3) Uani 1 1 d . . . . .
C58 C 0.241380 0.154700 0.752360 0.087(5) Uani 1 1 d . . . . .
H58 H 0.241289 0.140357 0.776962 0.104 Uiso 1 1 calc R . . . .
C59 C 0.242590 0.238310 0.749320 0.115(6) Uani 1 1 d . . . . .
H59A H 0.246780 0.257736 0.772307 0.173 Uiso 1 1 calc GR . . . .
H59B H 0.227321 0.255668 0.739662 0.173 Uiso 1 1 calc GR . . . .
H59C H 0.254384 0.250892 0.734195 0.173 Uiso 1 1 calc GR . . . .
C60 C 0.261580 0.120120 0.735910 0.120(6) Uani 1 1 d . . . . .
H60A H 0.266569 0.079546 0.749164 0.180 Uiso 1 1 calc GR . . . .
H60B H 0.274742 0.151542 0.736117 0.180 Uiso 1 1 calc GR . . . .
H60C H 0.256207 0.107397 0.712043 0.180 Uiso 1 1 calc GR . . . .
C61 C 0.228830 0.253660 0.590610 0.056(3) Uani 1 1 d . . . . .
C62 C 0.246160 0.222640 0.604760 0.063(3) Uani 1 1 d . . . . .
C63 C 0.268620 0.202110 0.625790 0.135(8) Uani 1 1 d . . . . .
H63 H 0.279616 0.223489 0.610861 0.162 Uiso 1 1 calc R . . . .
C64 C 0.272940 0.248830 0.655670 0.111(6) Uani 1 1 d . . . . .
H64A H 0.282530 0.225998 0.674549 0.166 Uiso 1 1 calc GR . . . .
H64B H 0.258005 0.262167 0.663448 0.166 Uiso 1 1 calc GR . . . .
H64C H 0.281134 0.289142 0.648722 0.166 Uiso 1 1 calc GR . . . .
C65 C 0.276520 0.135980 0.623720 0.120(7) Uani 1 1 d . . . . .
H65A H 0.290850 0.135500 0.612340 0.180 Uiso 1 1 calc GR . . . .
H65B H 0.264539 0.108674 0.610339 0.180 Uiso 1 1 calc GR . . . .
H65C H 0.279739 0.117146 0.647022 0.180 Uiso 1 1 calc GR . . . .
C66 C 0.145360 0.462200 0.649180 0.037(2) Uani 1 1 d . . . . .
C67 C 0.151290 0.518490 0.638190 0.044(3) Uani 1 1 d . . . . .
C68 C 0.162480 0.586970 0.633920 0.078(4) Uani 1 1 d . . . . .
H68 H 0.178141 0.577491 0.626200 0.093 Uiso 1 1 calc R . . . .
C69 C 0.167410 0.622560 0.670180 0.107(6) Uani 1 1 d . . . . .
H69A H 0.166970 0.671738 0.667088 0.160 Uiso 1 1 calc GR . . . .
H69B H 0.182848 0.609081 0.681125 0.160 Uiso 1 1 calc GR . . . .
H69C H 0.155478 0.608992 0.684875 0.160 Uiso 1 1 calc GR . . . .
C70 C 0.150100 0.631540 0.606860 0.119(7) Uani 1 1 d . . . . .
H70A H 0.142389 0.603609 0.588187 0.179 Uiso 1 1 calc GR . . . .
H70B H 0.161400 0.661599 0.597589 0.179 Uiso 1 1 calc GR . . . .
H70C H 0.138389 0.658654 0.617050 0.179 Uiso 1 1 calc GR . . . .
C71 C 0.177220 0.385070 0.570640 0.040(2) Uani 1 1 d . . . . .
C72 C 0.193990 0.418870 0.566580 0.052(3) Uani 1 1 d . . . . .
C73 C 0.210890 0.477740 0.562490 0.094(5) Uani 1 1 d . U . . .
H73 H 0.208187 0.506879 0.582650 0.112 Uiso 1 1 calc R . . . .
C74 C 0.237160 0.455690 0.572220 0.172(11) Uani 1 1 d . U . . .
H74A H 0.241821 0.424816 0.554548 0.258 Uiso 1 1 calc GR . . . .
H74B H 0.238743 0.432781 0.594656 0.258 Uiso 1 1 calc GR . . . .
H74C H 0.247201 0.495804 0.573487 0.258 Uiso 1 1 calc GR . . . .
C75 C 0.201690 0.521430 0.532990 0.221(15) Uani 1 1 d . . . . .
H75A H 0.190649 0.495527 0.517169 0.331 Uiso 1 1 calc GR . . . .
H75B H 0.214651 0.536934 0.520713 0.331 Uiso 1 1 calc GR . . . .
H75C H 0.193711 0.560604 0.541659 0.331 Uiso 1 1 calc GR . . . .
C76 C 0.203100 0.344030 0.663980 0.055(3) Uani 1 1 d . . . . .
C77 C 0.216510 0.391900 0.674540 0.074(4) Uani 1 1 d . . . . .
C78 C 0.236710 0.439760 0.684280 0.119(7) Uani 1 1 d . . . . .
H78 H 0.249301 0.429982 0.669265 0.143 Uiso 1 1 calc R . . . .
C79 C 0.246660 0.431940 0.721490 0.160(9) Uani 1 1 d . . . . .
H79A H 0.234958 0.411146 0.734572 0.240 Uiso 1 1 calc GR . . . .
H79B H 0.250934 0.476484 0.731242 0.240 Uiso 1 1 calc GR . . . .
H79C H 0.260559 0.403104 0.722853 0.240 Uiso 1 1 calc GR . . . .
C80 C 0.227370 0.510890 0.676210 0.130(7) Uani 1 1 d . . . . .
H80A H 0.212917 0.517541 0.686862 0.195 Uiso 1 1 calc GR . . . .
H80B H 0.224193 0.516557 0.651147 0.195 Uiso 1 1 calc GR . . . .
H80C H 0.239004 0.544239 0.685440 0.195 Uiso 1 1 calc GR . . . .
C81 C 0.101390 0.471410 0.709700 0.048(3) Uani 1 1 d . . . . .
C82 C 0.087790 0.518910 0.707400 0.058(3) Uani 1 1 d . . . . .
C83 C 0.073880 0.585090 0.711810 0.113(6) Uani 1 1 d . . . . .
H83 H 0.059253 0.580402 0.695584 0.135 Uiso 1 1 calc R . . . .
C84 C 0.087940 0.643120 0.696350 0.197(13) Uani 1 1 d . . . . .
H84A H 0.086032 0.685068 0.709126 0.296 Uiso 1 1 calc GR . . . .
H84B H 0.082085 0.649715 0.671998 0.296 Uiso 1 1 calc GR . . . .
H84C H 0.104515 0.630945 0.698237 0.296 Uiso 1 1 calc GR . . . .
C86 C 0.047040 0.376180 0.652250 0.036(2) Uani 1 1 d . . . . .
C87 C 0.036030 0.425890 0.660710 0.051(3) Uani 1 1 d . . . . .
C88 C 0.019080 0.480990 0.669650 0.083(4) Uani 1 1 d . . . . .
H88 H 0.027719 0.524943 0.671567 0.100 Uiso 1 1 calc R . . . .
C89 C 0.009160 0.468430 0.703410 0.167(11) Uani 1 1 d . . . . .
H89A H -0.007192 0.454398 0.698730 0.250 Uiso 1 1 calc GR . . . .
H89B H 0.010102 0.510064 0.717131 0.250 Uiso 1 1 calc GR . . . .
H89C H 0.018141 0.432689 0.716248 0.250 Uiso 1 1 calc GR . . . .
C90 C -0.000790 0.486780 0.639290 0.190(12) Uani 1 1 d . . . . .
H90A H -0.004708 0.441645 0.630012 0.285 Uiso 1 1 calc GR . . . .
H90B H 0.004443 0.515276 0.621069 0.285 Uiso 1 1 calc GR . . . .
H90C H -0.014613 0.507064 0.647677 0.285 Uiso 1 1 calc GR . . . .
C91 C 0.073560 0.025010 0.586510 0.031(2) Uani 1 1 d . . . . .
C92 C 0.054520 -0.003770 0.585240 0.041(2) Uani 1 1 d . . . . .
C93 C 0.033120 -0.048000 0.578480 0.054(3) Uani 1 1 d . . . . .
H93 H 0.038037 -0.095688 0.574694 0.065 Uiso 1 1 calc R . . . .
C94 C 0.017070 -0.046030 0.608890 0.086(4) Uani 1 1 d . . . . .
H94A H 0.026829 -0.049240 0.631083 0.129 Uiso 1 1 calc GR . . . .
H94B H 0.006142 -0.084141 0.606516 0.129 Uiso 1 1 calc GR . . . .
H94C H 0.008302 -0.003489 0.607898 0.129 Uiso 1 1 calc GR . . . .
C95 C 0.017380 -0.021660 0.544970 0.097(5) Uani 1 1 d . . . . .
H95A H 0.007939 0.016754 0.551149 0.146 Uiso 1 1 calc GR . . . .
H95B H 0.007077 -0.058151 0.535525 0.146 Uiso 1 1 calc GR . . . .
H95C H 0.027439 -0.007376 0.527617 0.146 Uiso 1 1 calc GR . . . .
C96 C 0.113930 -0.089880 0.557520 0.032(2) Uani 1 1 d . . . . .
C97 C 0.102940 -0.133160 0.539300 0.057(3) Uani 1 1 d . . . . .
C98 C 0.089510 -0.186420 0.517680 0.074(4) Uani 1 1 d . . . . .
H98 H 0.089132 -0.174745 0.492647 0.089 Uiso 1 1 calc R . . . .
C99 C 0.101800 -0.252080 0.524670 0.118(6) Uani 1 1 d . . . . .
H99A H 0.115720 -0.245006 0.541130 0.177 Uiso 1 1 calc GR . . . .
H99B H 0.106437 -0.270324 0.503067 0.177 Uiso 1 1 calc GR . . . .
H99C H 0.091328 -0.284103 0.534411 0.177 Uiso 1 1 calc GR . . . .
C100 C 0.063430 -0.192820 0.527740 0.151(10) Uani 1 1 d . . . . .
H10D H 0.055957 -0.232841 0.516551 0.227 Uiso 1 1 calc GR . . . .
H10E H 0.054535 -0.152350 0.519983 0.227 Uiso 1 1 calc GR . . . .
H10F H 0.063825 -0.197190 0.552847 0.227 Uiso 1 1 calc GR . . . .
C101 C 0.085810 0.045930 0.496070 0.034(2) Uani 1 1 d . . . . .
C102 C 0.076790 0.008850 0.472670 0.055(3) Uani 1 1 d . . . . .
C103 C 0.065800 -0.032690 0.442450 0.083(4) Uani 1 1 d . . . . .
H103 H 0.076196 -0.072839 0.440934 0.099 Uiso 1 1 calc R . . . .
C104 C 0.066280 0.007020 0.407300 0.115(6) Uani 1 1 d . . . . .
H10G H 0.066520 0.055768 0.411839 0.173 Uiso 1 1 calc GR . . . .
H10H H 0.052342 -0.004398 0.391628 0.173 Uiso 1 1 calc GR . . . .
H10I H 0.080275 -0.005710 0.396658 0.173 Uiso 1 1 calc GR . . . .
C105 C 0.042090 -0.060830 0.449310 0.105(6) Uani 1 1 d . . . . .
H10J H 0.043137 -0.078841 0.472858 0.158 Uiso 1 1 calc GR . . . .
H10K H 0.037498 -0.097073 0.432791 0.158 Uiso 1 1 calc GR . . . .
H10L H 0.030412 -0.024642 0.446685 0.158 Uiso 1 1 calc GR . . . .
C106 C 0.154720 0.034060 0.508160 0.035(2) Uani 1 1 d . . . . .
C107 C 0.142570 -0.012240 0.492150 0.039(2) Uani 1 1 d . . . . .
C108 C 0.133150 -0.067720 0.467110 0.041(2) Uani 1 1 d . . . . .
H108 H 0.116487 -0.076436 0.470664 0.049 Uiso 1 1 calc R . . . .
C109 C 0.133940 -0.041710 0.428050 0.081(4) Uani 1 1 d . . . . .
H10M H 0.119490 -0.017328 0.420366 0.121 Uiso 1 1 calc GR . . . .
H10N H 0.135497 -0.080585 0.412881 0.121 Uiso 1 1 calc GR . . . .
H10O H 0.147313 -0.011407 0.427160 0.121 Uiso 1 1 calc GR . . . .
C110 C 0.147040 -0.134250 0.474220 0.064(3) Uani 1 1 d . . . . .
H11A H 0.163722 -0.125415 0.473640 0.096 Uiso 1 1 calc GR . . . .
H11B H 0.141751 -0.167706 0.456508 0.096 Uiso 1 1 calc GR . . . .
H11C H 0.144434 -0.151718 0.497010 0.096 Uiso 1 1 calc GR . . . .
C111 C 0.116230 0.152000 0.757040 0.029(2) Uani 1 1 d . . . . .
C112 C 0.110740 0.166420 0.786560 0.0282(19) Uani 1 1 d . . . . .
C113 C 0.104800 0.170840 0.823690 0.040(2) Uani 1 1 d . . . . .
H113 H 0.092972 0.207388 0.825314 0.048 Uiso 1 1 calc R . . . .
C114 C 0.126990 0.188200 0.847600 0.050(3) Uani 1 1 d . . . . .
H11D H 0.138461 0.151859 0.846661 0.074 Uiso 1 1 calc GR . . . .
H11E H 0.123119 0.193121 0.871331 0.074 Uiso 1 1 calc GR . . . .
H11F H 0.133554 0.230701 0.840070 0.074 Uiso 1 1 calc GR . . . .
C115 C 0.094430 0.102400 0.834280 0.056(3) Uani 1 1 d . . . . .
H11G H 0.090171 0.074924 0.813612 0.083 Uiso 1 1 calc GR . . . .
H11H H 0.080508 0.110877 0.845961 0.083 Uiso 1 1 calc GR . . . .
H11I H 0.106072 0.078234 0.849947 0.083 Uiso 1 1 calc GR . . . .
C116 C 0.172660 0.268320 0.755620 0.050(3) Uani 1 1 d . . . . .
C117 C 0.181060 0.257370 0.786040 0.090(5) Uani 1 1 d . . . . .
C119 C 0.182490 0.318360 0.841970 0.126(7) Uani 1 1 d . . . . .
H11J H 0.168961 0.293140 0.848299 0.190 Uiso 1 1 calc GR . . . .
H11K H 0.177128 0.358013 0.828232 0.190 Uiso 1 1 calc GR . . . .
H11L H 0.192112 0.333068 0.862958 0.190 Uiso 1 1 calc GR . . . .
C120 C 0.207250 0.218110 0.835080 0.222(16) Uani 1 1 d . . . . .
H12A H 0.208589 0.221043 0.860325 0.332 Uiso 1 1 calc GR . . . .
H12B H 0.222863 0.214484 0.827526 0.332 Uiso 1 1 calc GR . . . .
H12C H 0.198048 0.178133 0.827416 0.332 Uiso 1 1 calc GR . . . .
C121 C 0.169030 0.440180 0.732900 0.053(3) Uani 1 1 d . . . . .
C122 C 0.157410 0.472700 0.753560 0.060(3) Uani 1 1 d . . . . .
C123 C 0.149010 0.522410 0.777870 0.084(5) Uani 1 1 d . . . . .
H123 H 0.132209 0.513565 0.780494 0.100 Uiso 1 1 calc R . . . .
C124 C 0.151800 0.595220 0.763490 0.140(9) Uani 1 1 d . . . . .
H12D H 0.167374 0.600107 0.755939 0.210 Uiso 1 1 calc GR . . . .
H12E H 0.149846 0.628361 0.781642 0.210 Uiso 1 1 calc GR . . . .
H12F H 0.139933 0.602933 0.743855 0.210 Uiso 1 1 calc GR . . . .
C125 C 0.163930 0.515440 0.813570 0.134(8) Uani 1 1 d . . . . .
H12G H 0.172380 0.472362 0.814521 0.201 Uiso 1 1 calc GR . . . .
H12H H 0.153663 0.516754 0.831988 0.201 Uiso 1 1 calc GR . . . .
H12I H 0.175129 0.552820 0.816652 0.201 Uiso 1 1 calc GR . . . .
C126 C 0.121350 0.349340 0.781210 0.042(2) Uani 1 1 d . . . . .
C127 C 0.111710 0.365120 0.806760 0.054(3) Uani 1 1 d . . . . .
C128 C 0.100000 0.382870 0.838190 0.110(6) Uani 1 1 d . . . . .
H128 H 0.089181 0.345842 0.843695 0.132 Uiso 1 1 calc R . . . .
C129 C 0.086720 0.449020 0.831740 0.217(15) Uani 1 1 d . . . . .
H12J H 0.097702 0.485303 0.827820 0.326 Uiso 1 1 calc GR . . . .
H12K H 0.078668 0.460060 0.851885 0.326 Uiso 1 1 calc GR . . . .
H12L H 0.075242 0.444278 0.811363 0.326 Uiso 1 1 calc GR . . . .
C130 C 0.118110 0.396910 0.869150 0.127(7) Uani 1 1 d . . . . .
H13A H 0.133572 0.382781 0.863662 0.191 Uiso 1 1 calc GR . . . .
H13B H 0.114024 0.371549 0.889231 0.191 Uiso 1 1 calc GR . . . .
H13C H 0.118329 0.445390 0.874380 0.191 Uiso 1 1 calc GR . . . .
C131 C 0.164480 -0.021970 0.595880 0.031(2) Uani 1 1 d . . . . .
C132 C 0.175350 -0.077170 0.597720 0.038(2) Uani 1 1 d . . . . .
C133 C 0.186220 -0.148740 0.601030 0.050(3) Uani 1 1 d . . . . .
H133 H 0.203616 -0.144989 0.602638 0.061 Uiso 1 1 calc R . . . .
C134 C 0.179230 -0.182740 0.634280 0.065(3) Uani 1 1 d . . . . .
H13D H 0.170230 -0.223849 0.628093 0.097 Uiso 1 1 calc GR . . . .
H13E H 0.169706 -0.151350 0.646231 0.097 Uiso 1 1 calc GR . . . .
H13F H 0.193340 -0.194486 0.649508 0.097 Uiso 1 1 calc GR . . . .
C135 C 0.177320 -0.190180 0.568750 0.078(4) Uani 1 1 d . . . . .
H13G H 0.162256 -0.210744 0.572041 0.117 Uiso 1 1 calc GR . . . .
H13H H 0.188621 -0.225784 0.565132 0.117 Uiso 1 1 calc GR . . . .
H13I H 0.175421 -0.160369 0.548546 0.117 Uiso 1 1 calc GR . . . .
C136 C 0.214550 0.037160 0.642840 0.045(2) Uani 1 1 d . . . . .
C137 C 0.228610 -0.008640 0.651300 0.070(4) Uani 1 1 d . . . . .
C138 C 0.247350 -0.059630 0.666170 0.123(7) Uani 1 1 d . . . . .
C139 C 0.239540 -0.109020 0.688080 0.138(7) Uani 1 1 d . U . . .
C141 C 0.177340 -0.049200 0.706950 0.102(6) Uani 1 1 d . . . . .
C142 C 0.172890 -0.091540 0.724530 0.070(4) Uani 1 1 d . . . . .
C146 C 0.088040 0.419000 0.594240 0.034(2) Uani 1 1 d . . . . .
C148 C 0.076090 0.470510 0.594350 0.033(2) Uani 1 1 d . . . . .
C149 C 0.063440 0.538360 0.593960 0.039(2) Uani 1 1 d . . . . .
H149 H 0.056140 0.542987 0.615963 0.046 Uiso 1 1 calc R . . . .
C150 C 0.043370 0.539120 0.562690 0.102(6) Uani 1 1 d . . . . .
H15D H 0.049747 0.554678 0.541780 0.153 Uiso 1 1 calc GR . . . .
H15E H 0.030896 0.569772 0.568007 0.153 Uiso 1 1 calc GR . . . .
H15F H 0.037053 0.493380 0.558942 0.153 Uiso 1 1 calc GR . . . .
C151 C 0.081630 0.596080 0.592310 0.138(8) Uani 1 1 d . . . . .
H15G H 0.096751 0.581473 0.603930 0.207 Uiso 1 1 calc GR . . . .
H15H H 0.076356 0.636405 0.603833 0.207 Uiso 1 1 calc GR . . . .
H15I H 0.083239 0.606714 0.568128 0.207 Uiso 1 1 calc GR . . . .
C152 C 0.217050 0.068430 0.551020 0.049(3) Uani 1 1 d . . . . .
C153 C 0.209910 0.017100 0.535600 0.059(3) Uani 1 1 d . . . . .
C154 C 0.207650 -0.047720 0.513680 0.087(5) Uani 1 1 d . . . . .
H154 H 0.192617 -0.071399 0.516345 0.105 Uiso 1 1 calc R . . . .
C155 C 0.208750 -0.025420 0.473960 0.110(6) Uani 1 1 d . . . . .
H15J H 0.196700 0.008600 0.467440 0.166 Uiso 1 1 calc GR . . . .
H15K H 0.206059 -0.065032 0.458937 0.166 Uiso 1 1 calc GR . . . .
H15L H 0.224157 -0.006317 0.471439 0.166 Uiso 1 1 calc GR . . . .
C156 C 0.228860 -0.094550 0.525050 0.170(10) Uani 1 1 d . . . . .
H15M H 0.243252 -0.067756 0.527270 0.255 Uiso 1 1 calc GR . . . .
H15N H 0.229863 -0.129984 0.507698 0.255 Uiso 1 1 calc GR . . . .
H15O H 0.226804 -0.115362 0.547333 0.255 Uiso 1 1 calc GR . . . .
C157 C 0.062870 0.201720 0.546650 0.0274(19) Uani 1 1 d . . . . .
C158 C 0.050460 0.175890 0.520860 0.034(2) Uani 1 1 d . . . . .
C159 C 0.030860 0.152470 0.493190 0.050(3) Uani 1 1 d . . . . .
H159 H 0.030005 0.102007 0.494312 0.060 Uiso 1 1 calc R . . . .
C160 C 0.007320 0.180710 0.501570 0.104(6) Uani 1 1 d . . . . .
H16A H 0.001460 0.153107 0.519632 0.156 Uiso 1 1 calc GR . . . .
H16B H -0.003904 0.179583 0.480756 0.156 Uiso 1 1 calc GR . . . .
H16C H 0.009381 0.227464 0.509670 0.156 Uiso 1 1 calc GR . . . .
C161 C 0.037660 0.172420 0.455880 0.060(3) Uani 1 1 d . . . . .
H16D H 0.027868 0.146986 0.438190 0.090 Uiso 1 1 calc GR . . . .
H16E H 0.054115 0.161532 0.454480 0.090 Uiso 1 1 calc GR . . . .
H16F H 0.035169 0.220986 0.452074 0.090 Uiso 1 1 calc GR . . . .
C162 C 0.084990 0.292300 0.713010 0.035(2) Uani 1 1 d . . . . .
C163 C 0.066580 0.283720 0.725120 0.047(3) Uani 1 1 d . . . . .
C164 C 0.043640 0.274960 0.740830 0.089(4) Uani 1 1 d D U . . .
H164 H 0.031296 0.287928 0.721876 0.107 Uiso 1 1 calc R . . . .
C165 C 0.041640 0.326120 0.768280 0.195(13) Uani 1 1 d D . . . .
C166 C 0.039330 0.198670 0.747040 0.156(9) Uani 1 1 d . U . . .
H16G H 0.037480 0.191254 0.771450 0.234 Uiso 1 1 calc GR . . . .
H16H H 0.052662 0.172397 0.740827 0.234 Uiso 1 1 calc GR . . . .
H16I H 0.025127 0.184200 0.732763 0.234 Uiso 1 1 calc GR . . . .
Cl1 Cl 0.980620 0.280420 0.392950 0.0757(9) Uani 1 1 d . . . . .
Cl2 Cl 0.918150 0.239490 0.582360 0.0504(7) Uani 1 1 d . . . . .
Cl3 Cl 0.158020 0.254370 0.348440 0.0746(9) Uani 1 1 d . . . . .
Cl4 Cl 0.231170 0.683100 0.619810 0.399(11) Uani 1 1 d . . . . .
Cu1 Cu 0.134030 0.203330 0.631020 0.0226(2) Uani 1 1 d . . . . .
Cu2 Cu 0.124830 0.147850 0.711320 0.0280(2) Uani 1 1 d . . . . .
Cu3 Cu 0.077340 0.218750 0.591800 0.0269(2) Uani 1 1 d . . . . .
Cu4 Cu 0.054640 0.369770 0.599030 0.0333(3) Uani 1 1 d . . . . .
Cu5 Cu 0.081640 0.147850 0.659690 0.0301(2) Uani 1 1 d . . . . .
Cu6 Cu 0.149330 0.063020 0.596970 0.0282(2) Uani 1 1 d . . . . .
Cu7 Cu 0.157640 0.266130 0.710160 0.0360(3) Uani 1 1 d . . . . .
Cu8 Cu 0.135770 0.056180 0.759360 0.0351(3) Uani 1 1 d . . . . .
Cu9 Cu 0.140780 -0.026020 0.547260 0.0307(2) Uani 1 1 d . . . . .
Cu10 Cu 0.059050 0.311980 0.541070 0.0347(3) Uani 1 1 d . . . . .
Cu11 Cu 0.180390 0.088540 0.531240 0.0355(3) Uani 1 1 d . . . . .
Cu12 Cu 0.067340 0.297450 0.651080 0.0335(3) Uani 1 1 d . . . . .
Cu13 Cu 0.110730 0.280110 0.686010 0.0283(2) Uani 1 1 d . . . . .
Cu14 Cu 0.100020 0.083360 0.592920 0.0288(2) Uani 1 1 d . . . . .
Cu15 Cu 0.147270 0.401850 0.531210 0.0331(3) Uani 1 1 d . . . . .
Cu16 Cu 0.106650 0.338640 0.596240 0.0301(2) Uani 1 1 d . . . . .
Cu17 Cu 0.128240 0.044320 0.658880 0.0352(3) Uani 1 1 d . . . . .
Cu18 Cu 0.154070 0.322500 0.583760 0.0296(2) Uani 1 1 d . . . . .
Cu19 Cu 0.142040 0.367200 0.653330 0.0321(3) Uani 1 1 d . . . . .
Cu20 Cu 0.175790 0.190600 0.576790 0.0318(3) Uani 1 1 d . . . . .
Cu21 Cu 0.105970 0.377920 0.730610 0.0387(3) Uani 1 1 d . . . . .
Cu22 Cu 0.099700 0.414170 0.540970 0.0332(3) Uani 1 1 d . . . . .
Cu23 Cu 0.135640 0.453380 0.700890 0.0416(3) Uani 1 1 d . . . . .
Cu24 Cu 0.028640 0.245900 0.590430 0.0386(3) Uani 1 1 d . . . . .
Cu25 Cu 0.139270 -0.040420 0.707220 0.0375(3) Uani 1 1 d . . . . .
Cu26 Cu 0.092520 -0.004900 0.543040 0.0367(3) Uani 1 1 d . . . . .
Cu27 Cu 0.168640 0.130530 0.687990 0.0391(3) Uani 1 1 d . . . . .
Cu28 Cu 0.052380 0.099760 0.604400 0.0379(3) Uani 1 1 d . . . . .
Cu29 Cu 0.099310 0.026690 0.712680 0.0375(3) Uani 1 1 d . . . . .
Cu30 Cu 0.072750 0.429020 0.682120 0.0438(3) Uani 1 1 d . . . . .
Cu31 Cu 0.123700 -0.049580 0.603970 0.0398(3) Uani 1 1 d . . . . .
Cu32 Cu 0.133170 0.457650 0.596940 0.0407(3) Uani 1 1 d . . . . .
Cu33 Cu 0.122960 0.200300 0.553400 0.0388(3) Uani 1 1 d . . . . .
Cu34 Cu 0.202840 0.314090 0.581210 0.0500(3) Uani 1 1 d . . . . .
Cu35 Cu 0.154960 0.268320 0.515070 0.0433(3) Uani 1 1 d . . . . .
Cu36 Cu 0.084930 0.133690 0.523370 0.0433(3) Uani 1 1 d . . . . .
Cu37 Cu 0.112830 0.312230 0.504440 0.0374(3) Uani 1 1 d . . . . .
Cu38 Cu 0.117770 0.258530 0.755020 0.0430(3) Uani 1 1 d . . . . .
Cu39 Cu 0.150670 0.358500 0.756060 0.0446(3) Uani 1 1 d . . . . .
Cu40 Cu 0.199450 0.027210 0.591700 0.0346(7) Uani 0.542(3) 1 d . . P C 1
Cu41 Cu 0.222610 0.156620 0.572690 0.0504(3) Uani 1 1 d . . . . .
Cu42 Cu 0.121090 0.078810 0.505570 0.0347(3) Uani 1 1 d . . . . .
Cu43 Cu 0.179440 0.038420 0.736160 0.0563(4) Uani 1 1 d . . . . .
Cu44 Cu 0.195080 0.114490 0.634350 0.0444(3) Uani 1 1 d . . . . .
Cu45 Cu 0.187890 0.266640 0.644600 0.0449(3) Uani 1 1 d . . . . .
Cu46 Cu 0.172320 0.162950 0.758350 0.0862(6) Uani 1 1 d . . . . .
Cu47 Cu 0.184620 0.389650 0.699440 0.0534(3) Uani 1 1 d . . . . .
Cu48 Cu 0.181210 -0.010660 0.651100 0.0375(9) Uani 0.443(3) 1 d . . P C 1
Cu90 Cu 0.231490 0.022200 0.595930 0.0430(9) Uani 0.458(3) 1 d . . P C 2
Cu98 Cu 0.195800 0.011830 0.685180 0.0427(7) Uani 0.557(3) 1 d . . P C 2
O1 O 0.139910 0.276280 0.666370 0.0253(12) Uani 1 1 d . . . . .
O2 O 0.128690 0.269010 0.592580 0.0283(13) Uani 1 1 d . . . . .
O3 O 0.127400 0.134610 0.594000 0.0243(12) Uani 1 1 d . . . . .
O4 O 0.136420 0.134380 0.668440 0.0315(14) Uani 1 1 d . . . . .
O5 O 0.174220 0.186780 0.625440 0.0395(15) Uani 1 1 d . . . . .
O6 O 0.089150 0.229940 0.638790 0.0291(13) Uani 1 1 d . . . . .
O7 O 0.972190 0.328190 0.371480 0.224(10) Uani 1 1 d . . . . .
O8 O 0.994760 0.243560 0.377500 0.234(10) Uani 1 1 d . . . . .
O9 O 0.961120 0.249670 0.396630 0.42(2) Uani 1 1 d . . . . .
O10 O 0.989040 0.306380 0.424780 0.163(6) Uani 1 1 d . . . . .
O11 O 0.936980 0.227800 0.562800 0.138(5) Uani 1 1 d . . . . .
O12 O 0.904290 0.293170 0.570850 0.149(6) Uani 1 1 d . . . . .
O13 O 0.925970 0.247180 0.618670 0.082(3) Uani 1 1 d . . . . .
O14 O 0.903260 0.178820 0.577910 0.101(3) Uani 1 1 d . . . . .
O15 O 0.162120 0.202750 0.325910 0.142(5) Uani 1 1 d . . . . .
O16 O 0.132910 0.261880 0.348820 0.115(4) Uani 1 1 d . . . . .
O17 O 0.170520 0.240400 0.382700 0.137(5) Uani 1 1 d . . . . .
O18 O 0.166590 0.318740 0.342680 0.158(6) Uani 1 1 d . . . . .
O19 O 0.245950 0.642720 0.612920 0.299(15) Uani 1 1 d . . . . .
O20 O 0.209240 0.656370 0.602690 0.244(10) Uani 1 1 d . . . . .
O21 O 0.236410 0.746730 0.605800 0.188(8) Uani 1 1 d . . . . .
C118 C 0.196600 0.274000 0.821300 0.121(12) Uani 1 1 d . U . . .
H118 H 0.209499 0.303458 0.814697 0.145 Uiso 1 1 calc R . . . .
C85 C 0.065900 0.587600 0.747200 0.238(14) Uani 1 1 d . U . . .
H85A H 0.070560 0.545896 0.759694 0.357 Uiso 1 1 calc GR . . . .
H85B H 0.048868 0.592053 0.745128 0.357 Uiso 1 1 calc GR . . . .
H85C H 0.073067 0.626488 0.759864 0.357 Uiso 1 1 calc GR . . . .

loop_
_atom_site_aniso_label
_atom_site_aniso_U_11
_atom_site_aniso_U_22
_atom_site_aniso_U_33
_atom_site_aniso_U_23
_atom_site_aniso_U_13
_atom_site_aniso_U_12
C143 0.046(8) 0.046(8) 0.045(8) 0.001(2) 0.006(2) 0.002(2)
C144 0.104(5) 0.103(5) 0.103(5) 0.0000(10) 0.0113(11) -0.0001(10)
C145 0.063(7) 0.063(7) 0.063(7) 0.0002(10) 0.0069(12) 0.0003(10)
C943 0.046(2) 0.046(2) 0.045(2) 0.001(5) 0.006(5) 0.002(5)
C944 0.1040(10) 0.1028(11) 0.1032(10) 0.000(7) 0.011(7) 0.000(7)
C945 0.0629(10) 0.0628(12) 0.0629(10) 0.000(4) 0.007(4) 0.000(5)
C1 0.021(4) 0.029(4) 0.042(5) 0.002(4) -0.003(4) 0.007(4)
C2 0.032(5) 0.036(5) 0.032(5) 0.001(4) 0.009(4) -0.008(4)
C3 0.048(7) 0.064(7) 0.046(6) 0.007(5) 0.016(5) 0.000(6)
C4 0.123(13) 0.088(10) 0.114(12) 0.022(9) 0.100(11) 0.033(9)
C5 0.110(13) 0.099(12) 0.097(11) 0.032(9) 0.033(9) -0.053(10)
C6 0.042(6) 0.024(4) 0.029(5) 0.002(4) 0.001(4) 0.005(4)
C7 0.046(7) 0.089(9) 0.026(5) -0.011(5) -0.003(5) 0.024(6)
C8 0.128(14) 0.157(15) 0.022(6) -0.003(7) 0.010(7) 0.061(12)
C9 0.095(11) 0.138(13) 0.020(6) 0.002(7) -0.004(6) 0.004(10)
C10 0.186(19) 0.134(14) 0.047(8) 0.003(8) 0.035(10) 0.084(14)
C11 0.051(6) 0.027(5) 0.032(5) 0.004(4) 0.014(4) 0.004(4)
C12 0.102(10) 0.035(5) 0.030(6) 0.007(4) 0.019(6) 0.019(6)
C13 0.193(18) 0.073(9) 0.035(7) 0.020(6) 0.037(9) 0.050(11)
C14 0.23(2) 0.147(17) 0.112(14) 0.074(13) 0.108(16) 0.009(16)
C15 0.194(19) 0.098(11) 0.029(7) 0.014(7) 0.002(9) 0.042(12)
C16 0.043(6) 0.026(5) 0.031(5) 0.005(4) -0.002(4) 0.004(4)
C17 0.060(7) 0.028(5) 0.037(5) 0.002(4) 0.000(5) 0.008(5)
C18 0.041(6) 0.045(6) 0.048(6) 0.007(5) -0.014(5) -0.001(5)
C19 0.037(6) 0.051(7) 0.078(8) 0.021(6) -0.011(6) 0.008(5)
C20 0.089(11) 0.107(11) 0.052(8) 0.000(7) -0.015(7) 0.028(9)
C21 0.048(6) 0.018(4) 0.034(5) -0.001(4) 0.006(4) 0.002(4)
C22 0.047(6) 0.024(5) 0.048(6) 0.012(4) 0.011(5) 0.009(4)
C23 0.071(8) 0.054(6) 0.027(5) 0.004(4) 0.006(5) 0.008(6)
C24 0.102(11) 0.102(11) 0.062(8) 0.054(8) 0.015(8) -0.006(9)
C25 0.068(9) 0.063(8) 0.076(9) 0.038(7) -0.009(7) 0.008(7)
C26 0.040(6) 0.032(5) 0.030(5) 0.002(4) -0.005(4) 0.007(4)
C27 0.041(6) 0.043(6) 0.040(6) 0.006(4) -0.002(5) -0.004(5)
C28 0.028(6) 0.078(8) 0.058(7) 0.019(6) -0.002(5) 0.007(6)
C29 0.064(10) 0.108(12) 0.126(13) 0.022(10) 0.014(9) 0.037(9)
C30 0.053(9) 0.095(11) 0.142(14) 0.048(10) -0.010(9) 0.010(8)
C31 0.026(5) 0.025(4) 0.039(5) 0.001(4) 0.003(4) -0.001(4)
C32 0.037(6) 0.037(5) 0.030(5) -0.002(4) 0.004(4) 0.001(4)
C33 0.022(5) 0.061(7) 0.056(6) -0.002(5) 0.009(5) 0.009(5)
C34 0.064(9) 0.086(10) 0.111(11) -0.039(9) 0.030(8) 0.015(8)
C35 0.049(7) 0.087(9) 0.060(7) -0.005(6) 0.022(6) -0.005(7)
C36 0.039(6) 0.042(5) 0.031(5) -0.001(4) -0.002(4) 0.010(5)
C37 0.031(5) 0.043(5) 0.034(5) 0.003(4) 0.000(4) -0.003(4)
C38 0.047(7) 0.058(7) 0.067(7) -0.005(6) 0.029(6) -0.007(6)
C39 0.059(8) 0.082(9) 0.062(8) 0.024(6) 0.020(6) 0.013(7)
C40 0.052(9) 0.212(19) 0.054(8) -0.015(10) 0.007(7) -0.031(10)
C41 0.060(7) 0.028(5) 0.028(5) 0.010(4) 0.016(4) -0.003(5)
C42 0.055(6) 0.025(5) 0.031(5) 0.003(4) 0.010(4) 0.003(5)
C43 0.065(8) 0.057(7) 0.053(7) -0.015(5) 0.022(6) -0.012(6)
C44 0.120(13) 0.081(10) 0.073(9) -0.012(7) 0.044(9) -0.043(9)
C45 0.123(13) 0.036(7) 0.125(12) -0.017(7) 0.062(10) -0.023(8)
C46 0.025(5) 0.043(5) 0.037(5) 0.005(4) 0.011(4) 0.001(4)
C47 0.048(6) 0.047(6) 0.045(6) 0.024(5) 0.008(5) 0.007(5)
C48 0.100(11) 0.062(8) 0.077(9) 0.045(7) 0.018(8) -0.008(8)
C49 0.112(13) 0.079(10) 0.089(10) 0.044(8) 0.015(9) -0.021(9)
C50 0.26(3) 0.087(11) 0.074(10) 0.019(8) 0.003(13) -0.102(15)
C51 0.035(6) 0.110(11) 0.052(7) 0.024(7) -0.008(5) -0.021(7)
C52 0.108(12) 0.070(9) 0.127(13) 0.036(9) 0.078(11) 0.022(9)
C53 0.165(10) 0.162(10) 0.166(10) 0.004(5) 0.021(5) 0.008(5)
C54 0.238(17) 0.253(17) 0.252(17) 0.021(10) 0.015(10) 0.003(10)
C55 0.20(2) 0.155(17) 0.045(8) -0.002(9) 0.024(11) 0.055(15)
C56 0.045(7) 0.056(7) 0.041(6) 0.010(5) 0.014(5) 0.005(5)
C57 0.043(7) 0.047(6) 0.060(7) -0.001(5) 0.014(5) -0.007(5)
C58 0.053(8) 0.105(12) 0.101(11) -0.033(9) 0.006(8) -0.028(8)
C59 0.089(12) 0.085(11) 0.171(18) -0.036(11) 0.013(11) -0.048(10)
C60 0.072(11) 0.116(14) 0.166(18) -0.007(12) -0.011(11) -0.006(10)
C61 0.043(7) 0.075(8) 0.052(7) -0.002(6) 0.023(5) -0.014(6)
C62 0.052(7) 0.077(8) 0.057(7) -0.013(6) -0.012(6) 0.022(7)
C63 0.117(14) 0.129(15) 0.141(15) -0.080(13) -0.068(12) 0.068(12)
C64 0.071(10) 0.160(17) 0.094(12) -0.049(11) -0.023(9) 0.005(11)
C65 0.114(14) 0.073(10) 0.156(16) -0.017(10) -0.058(12) 0.025(10)
C66 0.059(7) 0.033(5) 0.019(4) -0.003(4) 0.005(4) -0.019(5)
C67 0.073(8) 0.026(5) 0.036(5) -0.003(4) 0.016(5) -0.014(5)
C68 0.125(12) 0.046(7) 0.061(8) -0.001(6) 0.006(8) -0.037(8)
C69 0.202(19) 0.053(8) 0.066(9) -0.018(7) 0.019(10) -0.061(10)
C70 0.183(19) 0.047(8) 0.117(13) 0.018(8) -0.030(12) -0.055(10)
C71 0.041(6) 0.036(5) 0.040(6) 0.008(4) -0.004(5) -0.002(5)
C72 0.049(7) 0.050(6) 0.055(7) 0.004(5) -0.001(5) -0.022(6)
C73 0.085(9) 0.082(10) 0.122(13) 0.020(9) 0.046(9) -0.030(8)
C74 0.066(8) 0.103(14) 0.37(3) -0.046(17) 0.099(15) -0.045(9)
C75 0.26(3) 0.19(2) 0.20(3) 0.11(2) -0.01(2) -0.15(2)
C76 0.055(7) 0.068(8) 0.044(6) -0.007(5) 0.011(5) -0.005(6)
C77 0.078(9) 0.083(9) 0.064(8) -0.015(7) 0.018(7) -0.029(8)
C78 0.107(14) 0.142(16) 0.113(13) -0.048(12) 0.038(11) -0.080(13)
C79 0.135(18) 0.16(2) 0.17(2) -0.026(16) -0.054(15) -0.060(16)
C80 0.136(17) 0.106(14) 0.149(18) 0.017(13) 0.022(14) -0.031(13)
C81 0.078(8) 0.026(5) 0.040(6) -0.006(4) 0.012(5) -0.002(5)
C82 0.075(8) 0.032(6) 0.070(8) -0.002(5) 0.022(6) -0.003(6)
C83 0.141(16) 0.036(7) 0.156(16) -0.013(8) -0.006(13) 0.004(9)
C84 0.38(4) 0.059(11) 0.17(2) 0.025(12) 0.10(2) 0.062(18)
C86 0.048(6) 0.035(5) 0.024(5) -0.001(4) 0.004(4) 0.006(5)
C87 0.059(7) 0.048(6) 0.047(6) 0.005(5) 0.011(5) 0.016(6)
C88 0.069(9) 0.083(10) 0.099(11) -0.020(8) 0.015(8) 0.032(8)
C89 0.21(2) 0.126(16) 0.19(2) 0.058(14) 0.158(18) 0.115(16)
C90 0.16(2) 0.141(19) 0.25(3) -0.041(18) -0.05(2) 0.106(17)
C91 0.022(5) 0.030(5) 0.042(5) -0.001(4) 0.008(4) 0.007(4)
C92 0.048(7) 0.034(5) 0.042(6) -0.007(4) 0.011(5) 0.002(5)
C93 0.051(7) 0.041(6) 0.073(8) -0.011(5) 0.015(6) -0.007(5)
C94 0.082(10) 0.069(9) 0.116(12) -0.016(8) 0.052(9) -0.026(8)
C95 0.068(10) 0.120(13) 0.098(11) -0.027(9) -0.022(8) -0.029(9)
C96 0.030(5) 0.032(5) 0.036(5) 0.004(4) 0.005(4) 0.003(4)
C97 0.065(8) 0.059(7) 0.051(7) -0.011(5) 0.029(6) -0.032(6)
C98 0.093(10) 0.072(9) 0.061(8) -0.036(7) 0.021(7) -0.029(8)
C99 0.180(19) 0.069(10) 0.102(13) -0.027(9) 0.000(12) 0.011(12)
C100 0.154(18) 0.20(2) 0.111(14) -0.070(14) 0.055(13) -0.123(17)
C101 0.026(5) 0.032(5) 0.043(5) -0.009(4) 0.004(4) -0.001(4)
C102 0.057(7) 0.050(6) 0.056(7) -0.013(5) 0.002(6) -0.008(6)
C103 0.069(9) 0.082(9) 0.096(10) -0.062(8) 0.003(8) -0.005(8)
C104 0.134(15) 0.162(17) 0.048(8) -0.048(10) 0.004(9) -0.033(13)
C105 0.066(10) 0.124(14) 0.128(13) -0.059(11) 0.017(9) -0.048(10)
C106 0.045(6) 0.030(5) 0.030(5) -0.003(4) 0.009(4) 0.007(4)
C107 0.050(6) 0.041(5) 0.029(5) -0.002(4) 0.023(4) -0.005(5)
C108 0.046(6) 0.039(5) 0.037(5) -0.011(4) 0.006(4) 0.002(5)
C109 0.138(13) 0.069(8) 0.034(6) -0.013(6) 0.003(7) -0.021(9)
C110 0.081(9) 0.045(6) 0.065(8) -0.023(6) 0.004(6) 0.011(6)
C111 0.032(5) 0.032(5) 0.023(4) 0.006(4) 0.010(4) -0.012(4)
C112 0.025(5) 0.028(4) 0.029(5) 0.003(4) -0.006(4) -0.007(4)
C113 0.044(6) 0.044(6) 0.034(5) 0.003(4) 0.010(4) 0.004(5)
C114 0.064(7) 0.054(6) 0.030(5) 0.003(5) 0.004(5) 0.000(6)
C115 0.071(8) 0.059(7) 0.039(6) 0.007(5) 0.017(5) -0.016(6)
C116 0.050(7) 0.058(7) 0.040(6) -0.003(5) -0.004(5) 0.004(6)
C117 0.110(12) 0.113(12) 0.042(7) -0.017(7) -0.015(7) 0.051(10)
C119 0.103(14) 0.20(2) 0.066(10) -0.016(12) -0.020(9) 0.010(14)
C120 0.39(4) 0.141(19) 0.094(15) -0.013(13) -0.13(2) 0.00(2)
C121 0.059(7) 0.064(7) 0.034(6) 0.009(5) -0.012(5) -0.024(6)
C122 0.084(9) 0.059(7) 0.039(6) -0.010(5) 0.007(6) -0.024(7)
C123 0.139(14) 0.077(9) 0.037(7) -0.021(6) 0.020(7) -0.031(9)
C124 0.30(3) 0.062(9) 0.068(10) -0.023(7) 0.060(13) -0.052(13)
C125 0.25(3) 0.110(13) 0.034(8) -0.020(8) 0.002(11) -0.043(15)
C126 0.052(7) 0.042(6) 0.035(5) -0.008(4) 0.012(5) -0.009(5)
C127 0.066(8) 0.052(7) 0.043(6) -0.001(5) 0.007(6) -0.006(6)
C128 0.164(17) 0.124(14) 0.051(8) -0.039(9) 0.047(10) 0.001(12)
C129 0.39(4) 0.14(2) 0.135(19) -0.032(15) 0.12(2) 0.09(2)
C130 0.22(2) 0.113(13) 0.054(9) -0.041(9) 0.044(11) -0.037(14)
C131 0.036(5) 0.030(5) 0.026(5) 0.001(4) -0.002(4) 0.000(4)
C132 0.041(6) 0.030(5) 0.040(5) -0.006(4) -0.003(4) 0.006(4)
C133 0.061(7) 0.030(5) 0.063(7) 0.005(5) 0.017(6) 0.014(5)
C134 0.085(9) 0.039(6) 0.069(8) 0.003(5) 0.002(7) 0.003(6)
C135 0.111(12) 0.047(7) 0.077(9) 0.004(6) 0.015(8) 0.022(8)
C136 0.046(6) 0.052(6) 0.036(5) 0.014(5) 0.011(5) -0.007(5)
C137 0.066(9) 0.059(8) 0.082(9) 0.007(7) -0.005(7) -0.004(7)
C138 0.067(10) 0.124(14) 0.190(18) 0.088(13) 0.063(11) 0.051(10)
C139 0.130(10) 0.127(10) 0.155(10) 0.042(8) 0.012(8) 0.025(8)
C141 0.055(9) 0.048(8) 0.215(19) 0.018(9) 0.069(11) 0.010(7)
C142 0.034(6) 0.149(13) 0.027(6) -0.011(7) 0.000(5) 0.009(8)
C146 0.042(6) 0.024(5) 0.034(5) 0.006(4) 0.000(4) -0.005(4)
C148 0.037(5) 0.032(5) 0.028(5) -0.001(4) 0.001(4) -0.007(4)
C149 0.050(6) 0.027(5) 0.042(5) 0.008(4) 0.015(5) 0.012(4)
C150 0.143(15) 0.059(8) 0.092(11) -0.012(7) -0.041(10) 0.052(9)
C151 0.085(11) 0.024(7) 0.32(3) 0.000(10) 0.086(15) 0.003(7)
C152 0.035(6) 0.055(7) 0.064(7) 0.022(5) 0.030(5) 0.013(5)
C153 0.037(6) 0.048(7) 0.092(9) 0.022(6) 0.015(6) 0.012(6)
C154 0.079(10) 0.053(8) 0.137(13) -0.007(8) 0.043(9) 0.025(7)
C155 0.143(15) 0.089(11) 0.117(13) -0.030(9) 0.096(12) -0.006(10)
C156 0.16(2) 0.095(14) 0.27(3) 0.004(16) 0.062(19) 0.064(14)
C157 0.026(5) 0.026(4) 0.032(5) -0.001(4) 0.010(4) 0.004(4)
C158 0.038(6) 0.029(5) 0.036(5) -0.008(4) 0.004(4) 0.003(4)
C159 0.037(6) 0.065(7) 0.044(6) -0.006(5) -0.006(5) 0.010(5)
C160 0.068(10) 0.133(14) 0.108(12) -0.052(11) -0.005(9) -0.007(10)
C161 0.076(9) 0.056(7) 0.042(6) -0.009(5) -0.016(6) 0.007(6)
C162 0.042(6) 0.034(5) 0.029(5) 0.004(4) 0.009(4) 0.001(4)
C163 0.051(7) 0.046(6) 0.045(6) 0.001(5) 0.010(5) 0.005(5)
C164 0.070(9) 0.128(11) 0.077(9) -0.014(9) 0.043(8) -0.007(9)
C165 0.19(2) 0.132(18) 0.30(3) -0.025(19) 0.19(2) 0.009(17)
C166 0.117(15) 0.128(13) 0.25(2) 0.008(16) 0.133(17) -0.035(13)
Cl1 0.071(2) 0.072(2) 0.084(2) -0.0284(18) 0.0078(19) 0.0066(18)
Cl2 0.0493(16) 0.0656(17) 0.0373(14) -0.0049(12) 0.0094(12) -0.0068(14)
Cl3 0.085(2) 0.0620(19) 0.079(2) -0.0187(16) 0.0184(19) -0.0126(18)
Cl4 0.062(4) 0.088(4) 1.02(3) 0.153(10) -0.052(9) 0.003(3)
Cu1 0.0308(6) 0.0179(5) 0.0193(5) 0.0018(4) 0.0041(4) -0.0005(4)
Cu2 0.0350(6) 0.0289(5) 0.0208(5) 0.0039(4) 0.0055(4) -0.0026(5)
Cu3 0.0292(6) 0.0259(5) 0.0252(5) -0.0022(4) 0.0013(4) 0.0006(5)
Cu4 0.0341(6) 0.0333(6) 0.0321(6) -0.0010(5) 0.0020(5) 0.0016(5)
Cu5 0.0323(6) 0.0311(6) 0.0267(6) -0.0001(4) 0.0029(5) 0.0014(5)
Cu6 0.0317(6) 0.0237(5) 0.0294(6) 0.0000(4) 0.0043(5) 0.0014(5)
Cu7 0.0367(7) 0.0438(7) 0.0266(6) 0.0003(5) -0.0004(5) -0.0037(5)
Cu8 0.0397(7) 0.0367(6) 0.0283(6) 0.0099(5) 0.0007(5) -0.0025(5)
Cu9 0.0353(6) 0.0279(5) 0.0294(6) -0.0015(4) 0.0064(5) -0.0008(5)
Cu10 0.0364(7) 0.0346(6) 0.0322(6) -0.0022(5) 0.0001(5) 0.0047(5)
Cu11 0.0368(7) 0.0355(6) 0.0351(6) -0.0002(5) 0.0075(5) -0.0019(5)
Cu12 0.0364(7) 0.0300(6) 0.0344(6) 0.0033(4) 0.0049(5) 0.0058(5)
Cu13 0.0353(6) 0.0278(5) 0.0225(5) -0.0002(4) 0.0056(4) -0.0009(5)
Cu14 0.0291(6) 0.0243(5) 0.0330(6) -0.0009(4) 0.0035(5) -0.0003(5)
Cu15 0.0417(7) 0.0300(6) 0.0284(6) 0.0027(4) 0.0075(5) -0.0004(5)
Cu16 0.0338(6) 0.0229(5) 0.0329(6) 0.0034(4) 0.0003(5) 0.0006(5)
Cu17 0.0577(8) 0.0202(5) 0.0298(6) 0.0040(4) 0.0140(5) 0.0000(5)
Cu18 0.0344(6) 0.0268(5) 0.0281(6) 0.0045(4) 0.0056(5) -0.0039(5)
Cu19 0.0477(7) 0.0225(5) 0.0257(5) -0.0011(4) 0.0026(5) -0.0087(5)
Cu20 0.0295(6) 0.0345(6) 0.0322(6) 0.0049(5) 0.0074(5) 0.0003(5)
Cu21 0.0557(8) 0.0293(6) 0.0322(6) -0.0013(5) 0.0095(5) -0.0025(6)
Cu22 0.0412(7) 0.0272(6) 0.0306(6) -0.0003(4) 0.0011(5) 0.0030(5)
Cu23 0.0618(8) 0.0332(6) 0.0303(6) -0.0052(5) 0.0083(6) -0.0111(6)
Cu24 0.0356(7) 0.0381(6) 0.0416(7) 0.0076(5) 0.0022(5) 0.0013(5)
Cu25 0.0464(7) 0.0284(6) 0.0396(6) 0.0083(5) 0.0128(5) 0.0054(5)
Cu26 0.0364(7) 0.0340(6) 0.0404(6) -0.0038(5) 0.0083(5) -0.0014(5)
Cu27 0.0346(7) 0.0375(6) 0.0453(7) 0.0117(5) 0.0045(5) 0.0017(5)
Cu28 0.0282(6) 0.0328(6) 0.0534(7) -0.0103(5) 0.0076(5) -0.0003(5)
Cu29 0.0335(7) 0.0387(6) 0.0400(7) 0.0137(5) 0.0029(5) 0.0002(5)
Cu30 0.0568(8) 0.0364(6) 0.0391(7) -0.0038(5) 0.0095(6) 0.0030(6)
Cu31 0.0623(8) 0.0299(6) 0.0288(6) -0.0005(5) 0.0125(6) -0.0050(6)
Cu32 0.0662(9) 0.0279(6) 0.0274(6) 0.0037(4) 0.0021(6) -0.0046(6)
Cu33 0.0316(6) 0.0644(8) 0.0199(5) 0.0042(5) 0.0003(5) -0.0070(6)
Cu34 0.0365(7) 0.0528(8) 0.0612(8) 0.0136(6) 0.0081(6) -0.0034(6)
Cu35 0.0482(8) 0.0454(7) 0.0386(7) 0.0159(5) 0.0153(6) 0.0166(6)
Cu36 0.0370(7) 0.0467(7) 0.0431(7) -0.0206(5) -0.0097(5) 0.0128(6)
Cu37 0.0390(7) 0.0378(6) 0.0341(6) -0.0052(5) -0.0009(5) 0.0078(5)
Cu38 0.0705(9) 0.0326(6) 0.0268(6) 0.0006(5) 0.0094(6) -0.0070(6)
Cu39 0.0574(8) 0.0498(7) 0.0261(6) -0.0028(5) 0.0014(5) -0.0109(6)
Cu40 0.0306(12) 0.0352(12) 0.0391(13) 0.0056(9) 0.0082(9) 0.0018(9)
Cu41 0.0398(7) 0.0670(9) 0.0455(7) 0.0066(6) 0.0094(6) 0.0024(7)
Cu42 0.0360(7) 0.0317(6) 0.0369(6) 0.0007(5) 0.0068(5) 0.0041(5)
Cu43 0.0384(8) 0.0536(8) 0.0782(10) 0.0309(7) 0.0121(7) 0.0087(6)
Cu44 0.0323(7) 0.0547(8) 0.0465(7) 0.0198(6) 0.0054(5) -0.0025(6)
Cu45 0.0383(7) 0.0598(8) 0.0368(7) 0.0035(6) 0.0055(5) -0.0049(6)
Cu46 0.0602(10) 0.1161(14) 0.0755(11) 0.0598(10) -0.0222(8) -0.0263(10)
Cu47 0.0517(8) 0.0684(9) 0.0399(7) -0.0050(6) 0.0038(6) -0.0149(7)
Cu48 0.0463(18) 0.0333(15) 0.0339(15) 0.0069(11) 0.0087(12) 0.0020(12)
Cu90 0.0376(16) 0.0418(16) 0.0512(17) 0.0039(12) 0.0114(12) 0.0018(12)
Cu98 0.0369(13) 0.0483(14) 0.0438(14) 0.0141(10) 0.0090(10) -0.0002(10)
O1 0.031(3) 0.024(3) 0.022(3) 0.000(2) 0.008(2) 0.002(3)
O2 0.036(4) 0.021(3) 0.028(3) 0.005(2) 0.005(3) -0.006(3)
O3 0.025(3) 0.022(3) 0.027(3) 0.001(2) 0.004(2) -0.002(2)
O4 0.040(4) 0.022(3) 0.033(3) 0.006(2) 0.007(3) 0.004(3)
O5 0.038(4) 0.052(4) 0.029(3) 0.008(3) 0.004(3) 0.002(3)
O6 0.032(3) 0.029(3) 0.026(3) -0.006(2) 0.001(3) -0.004(3)
O7 0.30(2) 0.25(2) 0.121(12) 0.008(12) 0.003(13) 0.152(19)
O8 0.26(2) 0.25(2) 0.208(18) -0.041(15) 0.087(16) 0.128(18)
O9 0.34(3) 0.66(6) 0.26(3) -0.17(3) 0.08(2) -0.36(4)
O10 0.154(13) 0.170(13) 0.149(12) -0.068(10) -0.049(10) -0.006(10)
O11 0.107(9) 0.221(14) 0.097(8) -0.069(8) 0.061(7) -0.100(9)
O12 0.222(15) 0.090(8) 0.124(10) 0.022(7) -0.024(10) 0.063(9)
O13 0.065(6) 0.119(8) 0.061(5) -0.019(5) 0.007(4) 0.002(5)
O14 0.123(9) 0.088(7) 0.098(7) -0.031(6) 0.043(6) -0.049(7)
O15 0.123(10) 0.165(12) 0.137(10) -0.113(9) 0.007(8) 0.020(9)
O16 0.063(6) 0.158(11) 0.120(9) -0.081(8) -0.013(6) 0.016(7)
O17 0.118(10) 0.211(14) 0.073(7) -0.029(8) -0.033(7) 0.024(10)
O18 0.158(13) 0.106(9) 0.201(14) 0.079(9) -0.016(10) -0.039(9)
O19 0.123(15) 0.149(17) 0.60(5) 0.01(2) -0.05(2) 0.009(13)
O20 0.190(18) 0.129(14) 0.42(3) 0.097(17) 0.048(19) -0.025(13)
O21 0.117(11) 0.091(10) 0.36(2) 0.061(12) 0.073(13) -0.016(8)
C118 0.122(12) 0.126(12) 0.114(12) -0.002(5) 0.004(5) 0.011(5)
C85 0.256(17) 0.235(16) 0.229(16) -0.010(10) 0.057(10) 0.034(10)

loop_
_atom_type_symbol
_atom_type_description
_atom_type_scat_dispersion_real
_atom_type_scat_dispersion_imag
_atom_type_scat_source
C C 0.0033 0.0016 'International Tables Vol C Tables 4.2.6.8 and 6.1.1.4'
H H 0.0000 0.0000 'International Tables Vol C Tables 4.2.6.8 and 6.1.1.4'
O O 0.0106 0.0060 'International Tables Vol C Tables 4.2.6.8 and 6.1.1.4'
Cl Cl 0.1484 0.1585 'International Tables Vol C Tables 4.2.6.8 and 6.1.1.4'
Cu Cu 0.3201 1.2651 'International Tables Vol C Tables 4.2.6.8 and 6.1.1.4'

loop_
_geom_angle_atom_site_label_1
_geom_angle_atom_site_label_2
_geom_angle_atom_site_label_3
_geom_angle
C145 C143 C144 129.6
C142 C143 C144 108.2
C142 C143 C145 96.5
C944 C943 C142 117.2
C945 C943 C944 100.2
C945 C943 C142 106.9
C2 C1 Cu11 113.9
C2 C1 Cu20 160.2
C2 C1 Cu35 76.8
Cu20 C1 Cu11 84.3
Cu20 C1 Cu35 96.7
Cu35 C1 Cu11 133.2
C1 C2 C3 164.9
C1 C2 Cu35 69.1
C3 C2 Cu35 125.1
C2 C3 C4 108.1
C2 C3 C5 107.6
C4 C3 C5 113.4
C7 C6 Cu33 172.5
C7 C6 Cu35 96.0
C7 C6 Cu36 110.8
C7 C6 Cu37 92.2
C7 C6 Cu42 89.2
Cu33 C6 Cu35 77.2
Cu33 C6 Cu36 76.0
Cu33 C6 Cu37 87.8
Cu33 C6 Cu42 91.2
Cu36 C6 Cu35 153.1
Cu37 C6 Cu35 63.2
Cu37 C6 Cu36 113.6
Cu37 C6 Cu42 177.1
Cu42 C6 Cu35 119.1
Cu42 C6 Cu36 63.6
C6 C7 C8 171.2
C9 C8 C7 112.3
C10 C8 C7 110.7
C10 C8 C9 122.4
C12 C11 Cu15 131.7
C12 C11 Cu35 133.7
C12 C11 Cu37 127.6
Cu15 C11 Cu35 84.8
Cu15 C11 Cu37 83.4
Cu35 C11 Cu37 75.6
C11 C12 C13 177.5
C12 C13 C14 107.8
C12 C13 C15 109.0
C14 C13 C15 113.3
C17 C16 Cu10 79.1
C17 C16 Cu22 130.4
C17 C16 Cu37 144.9
Cu22 C16 Cu10 95.2
Cu37 C16 Cu10 117.6
Cu37 C16 Cu22 81.2
C16 C17 C18 171.1
C16 C17 Cu10 67.8
C18 C17 Cu10 121.1
C17 C18 C19 111.7
C17 C18 C20 109.1
C19 C18 C20 110.6
C22 C21 Cu15 83.1
C22 C21 Cu22 83.6
C22 C21 Cu32 172.1
Cu22 C21 Cu15 80.7
Cu32 C21 Cu15 93.0
Cu32 C21 Cu22 89.0
C21 C22 C23 168.1
C21 C22 Cu15 65.3
C21 C22 Cu22 64.8
C23 C22 Cu15 124.0
C23 C22 Cu22 123.3
Cu15 C22 Cu22 72.5
C22 C23 C24 107.5
C22 C23 C25 112.7
C25 C23 C24 109.6
C27 C26 Cu4 142.9
C27 C26 Cu10 138.4
C27 C26 Cu24 82.7
Cu4 C26 Cu10 78.0
Cu4 C26 Cu24 88.5
Cu10 C26 Cu24 94.5
C26 C27 C28 170.6
C26 C27 Cu24 64.7
C28 C27 Cu24 124.7
C27 C28 C29 107.9
C27 C28 C30 110.9
C30 C28 C29 104.7
C32 C31 Cu24 77.5
C32 C31 Cu28 173.3
Cu28 C31 Cu24 106.9
C31 C32 C33 168.6
C31 C32 Cu24 68.8
C33 C32 Cu24 122.5
C32 C33 C34 108.9
C32 C33 C35 109.2
C35 C33 C34 110.6
C37 C36 Cu5 169.7
C37 C36 Cu29 76.9
Cu5 C36 Cu29 110.3
C36 C37 C38 166.8
C36 C37 Cu29 69.1
C38 C37 Cu29 123.7
C37 C38 C39 112.7
C37 C38 C40 109.1
C39 C38 C40 108.9
C42 C41 Cu17 155.2
C42 C41 Cu25 126.7
C42 C41 Cu31 75.6
Cu17 C41 Cu25 77.0
Cu17 C41 Cu31 89.4
Cu31 C41 Cu25 141.1
C41 C42 C43 166.7
C41 C42 Cu31 70.1
C43 C42 Cu31 122.1
C42 C43 C44 110.5
C42 C43 C45 110.9
C45 C43 C44 113.6
C47 C46 Cu8 130.0
C47 C46 Cu25 126.2
C47 C46 Cu29 135.6
Cu8 C46 Cu25 84.3
Cu29 C46 Cu8 81.5
Cu29 C46 Cu25 80.8
C46 C47 C48 176.8
C47 C48 C49 108.9
C50 C48 C47 110.5
C50 C48 C49 111.7
C52 C51 Cu8 95.5
C52 C51 Cu43 103.5
C52 C51 Cu46 169.9
Cu43 C51 Cu8 83.3
Cu46 C51 Cu8 93.8
Cu46 C51 Cu43 81.6
C51 C52 C53 171.0
C51 C52 Cu8 57.8
C51 C52 Cu43 51.6
C53 C52 Cu8 116.9
C53 C52 Cu43 120.4
Cu8 C52 Cu43 66.7
C52 C53 C54 112.9
C52 C53 C55 108.2
C54 C53 C55 107.4
C57 C56 Cu27 165.3
C57 C56 Cu43 114.9
C57 C56 Cu46 101.9
C57 C56 Cu98 112.5
Cu27 C56 Cu43 79.1
Cu27 C56 Cu46 78.3
Cu27 C56 Cu98 78.0
Cu43 C56 Cu46 68.7
Cu43 C56 Cu98 59.0
Cu46 C56 Cu98 125.4
C56 C57 C58 174.7
C57 C58 C59 103.4
C60 C58 C57 108.9
C60 C58 C59 111.8
C62 C61 Cu34 163.8
C62 C61 Cu41 78.0
Cu34 C61 Cu41 114.4
C61 C62 C63 165.7
C61 C62 Cu41 67.9
C63 C62 Cu41 126.4
C64 C63 C62 108.5
C65 C63 C62 119.2
C65 C63 C64 127.1
C67 C66 Cu19 160.4
C67 C66 Cu23 120.0
C67 C66 Cu32 77.3
Cu19 C66 Cu23 78.5
Cu19 C66 Cu32 90.8
Cu32 C66 Cu23 144.7
C66 C67 C68 164.9
C66 C67 Cu32 68.6
C68 C67 Cu32 125.9
C67 C68 C69 109.7
C70 C68 C67 115.4
C70 C68 C69 113.2
C72 C71 Cu15 113.8
C72 C71 Cu18 169.4
C72 C71 Cu34 80.5
Cu18 C71 Cu15 76.7
Cu18 C71 Cu34 90.7
Cu34 C71 Cu15 137.3
C71 C72 C73 164.6
C71 C72 Cu34 66.9
C73 C72 Cu34 127.6
C72 C73 C74 111.5
C75 C73 C72 110.1
C75 C73 C74 126.5
C77 C76 Cu45 169.5
C77 C76 Cu47 78.2
Cu45 C76 Cu47 112.1
C76 C77 C78 167.4
C76 C77 Cu47 67.2
C78 C77 Cu47 124.4
C77 C78 C80 106.3
C79 C78 C77 112.1
C79 C78 C80 112.4
C82 C81 Cu21 141.8
C82 C81 Cu23 137.4
C82 C81 Cu30 78.6
Cu21 C81 Cu23 80.0
Cu21 C81 Cu30 84.2
Cu30 C81 Cu23 124.8
C81 C82 C83 167.2
C81 C82 Cu30 67.9
C83 C82 Cu30 123.8
C82 C83 C84 106.2
C85 C83 C82 110.1
C85 C83 C84 123.6
C87 C86 Cu4 117.8
C87 C86 Cu12 165.7
C87 C86 Cu30 78.7
Cu12 C86 Cu4 75.3
Cu12 C86 Cu30 91.3
Cu30 C86 Cu4 111.1
C86 C87 C88 171.3
C86 C87 Cu30 67.7
C88 C87 Cu30 120.6
C87 C88 C90 108.3
C89 C88 C87 113.2
C89 C88 C90 110.9
C92 C91 Cu14 168.7
C92 C91 Cu26 111.2
C92 C91 Cu28 77.8
Cu14 C91 Cu26 78.7
Cu14 C91 Cu28 90.9
Cu28 C91 Cu26 143.9
C91 C92 C93 168.6
C91 C92 Cu28 68.8
C93 C92 Cu28 121.7
C92 C93 C94 112.9
C92 C93 C95 109.5
C94 C93 C95 106.2
C97 C96 Cu9 131.0
C97 C96 Cu26 98.6
C97 C96 Cu31 150.2
Cu9 C96 Cu26 83.7
Cu31 C96 Cu9 77.9
Cu31 C96 Cu26 91.3
C96 C97 C98 179.1
C97 C98 C100 110.9
C99 C98 C97 107.6
C99 C98 C100 109.1
C102 C101 Cu26 112.5
C102 C101 Cu36 148.8
C102 C101 Cu42 128.6
Cu26 C101 Cu42 85.1
Cu36 C101 Cu26 88.0
Cu36 C101 Cu42 74.2
C101 C102 C103 176.3
C102 C103 C104 111.0
C102 C103 C105 111.5
C105 C103 C104 115.8
C107 C106 Cu9 73.9
C107 C106 Cu11 164.5
C107 C106 Cu42 80.0
Cu11 C106 Cu9 107.4
Cu11 C106 Cu42 115.5
Cu42 C106 Cu9 81.6
C106 C107 C108 165.2
C106 C107 Cu9 72.0
C106 C107 Cu42 66.6
C108 C107 Cu9 119.2
C108 C107 Cu42 123.4
Cu9 C107 Cu42 77.7
C107 C108 C109 109.2
C107 C108 C110 110.8
C110 C108 C109 111.8
C112 C111 Cu2 169.4
C112 C111 Cu8 109.7
C112 C111 Cu38 79.9
Cu2 C111 Cu8 79.4
Cu2 C111 Cu38 89.5
Cu38 C111 Cu8 146.9
C111 C112 C113 170.0
C111 C112 Cu38 66.9
C113 C112 Cu38 122.8
C112 C113 C114 109.2
C112 C113 C115 109.6
C114 C113 C115 110.7
C117 C116 Cu7 168.0
C117 C116 Cu39 107.3
C117 C116 Cu46 77.5
Cu7 C116 Cu39 79.6
Cu7 C116 Cu46 91.1
Cu46 C116 Cu39 143.6
C116 C117 Cu46 68.6
C116 C117 C118 155.1
C118 C117 Cu46 132.9
C122 C121 Cu23 79.0
C122 C121 Cu39 78.4
C122 C121 Cu47 175.9
Cu39 C121 Cu23 83.6
Cu47 C121 Cu23 97.0
Cu47 C121 Cu39 100.3
C121 C122 C123 165.4
C121 C122 Cu23 68.2
C121 C122 Cu39 68.5
C123 C122 Cu23 119.5
C123 C122 Cu39 123.8
Cu39 C122 Cu23 78.3
C122 C123 C124 109.2
C122 C123 C125 108.9
C125 C123 C124 109.5
C127 C126 Cu21 119.9
C127 C126 Cu38 126.2
C127 C126 Cu39 146.3
Cu38 C126 Cu21 76.5
Cu39 C126 Cu21 79.4
Cu39 C126 Cu38 83.3
C126 C127 C128 178.8
C127 C128 C129 109.2
C127 C128 C130 110.8
C129 C128 C130 105.1
C132 C131 Cu6 175.1
C132 C131 Cu9 105.9
C132 C131 Cu31 106.0
C132 C131 Cu40 86.3
C132 C131 Cu48 82.8
Cu6 C131 Cu9 79.0
Cu6 C131 Cu31 75.3
Cu6 C131 Cu40 92.1
Cu6 C131 Cu48 92.3
Cu9 C131 Cu31 66.1
Cu9 C131 Cu40 115.1
Cu9 C131 Cu48 166.7
Cu40 C131 Cu31 167.0
Cu40 C131 Cu48 74.8
Cu48 C131 Cu31 102.2
C131 C132 C133 173.7
C131 C132 Cu40 63.8
C131 C132 Cu48 66.6
C133 C132 Cu40 122.4
C133 C132 Cu48 113.8
Cu48 C132 Cu40 67.2
C132 C133 C134 109.0
C135 C133 C132 108.9
C135 C133 C134 110.9
C137 C136 Cu40 112.1
C137 C136 Cu44 172.6
C137 C136 Cu48 101.8
C137 C136 Cu90 77.5
C137 C136 Cu98 89.7
Cu40 C136 Cu48 79.7
Cu44 C136 Cu40 74.7
Cu44 C136 Cu48 82.1
Cu44 C136 Cu90 105.8
Cu44 C136 Cu98 89.1
Cu98 C136 Cu90 158.1
C136 C137 C138 172.1
C136 C137 Cu90 70.4
C136 C137 Cu98 60.1
C138 C137 Cu90 114.3
C138 C137 Cu98 117.0
Cu90 C137 Cu98 127.5
C140 C138 C137 114.5
C140 C138 C139 125.8
C137 C138 C940 96.7
C139 C138 C940 133.9
C139 C138 C137 115.1
C142 C141 Cu25 76.2
C142 C141 Cu43 106.9
C142 C141 Cu48 149.0
C142 C141 Cu98 158.6
Cu25 C141 Cu48 100.2
Cu43 C141 Cu25 85.9
Cu43 C141 Cu48 103.5
Cu98 C141 Cu25 124.6
Cu98 C141 Cu43 73.0
C143 C142 Cu25 121.7
C943 C142 Cu25 115.8
C141 C142 C143 159.5
C141 C142 C943 165.3
C141 C142 Cu25 74.2
C148 C146 Cu4 82.5
C148 C146 Cu16 177.5
C148 C146 Cu22 105.2
Cu4 C146 Cu22 114.6
Cu16 C146 Cu4 97.0
Cu16 C146 Cu22 77.2
C146 C148 C149 174.3
C146 C148 Cu4 66.4
C149 C148 Cu4 119.3
C148 C149 C150 108.9
C148 C149 C151 108.8
C151 C149 C150 113.5
C153 C152 Cu11 73.8
C153 C152 Cu40 83.5
C153 C152 Cu41 169.3
C153 C152 Cu90 97.5
Cu40 C152 Cu11 79.2
Cu41 C152 Cu11 95.5
Cu41 C152 Cu40 95.1
Cu41 C152 Cu90 89.9
Cu90 C152 Cu11 131.0
C152 C153 C154 164.7
C152 C153 Cu11 73.8
C152 C153 Cu40 65.1
C152 C153 Cu90 53.8
C154 C153 Cu11 118.3
C154 C153 Cu40 125.1
C154 C153 Cu90 123.4
Cu11 C153 Cu40 75.0
Cu11 C153 Cu90 109.9
C153 C154 C155 107.1
C153 C154 C156 108.8
C156 C154 C155 108.7
C158 C157 Cu3 162.9
C158 C157 Cu10 106.2
C158 C157 Cu36 73.7
Cu3 C157 Cu10 86.8
Cu3 C157 Cu36 106.7
Cu36 C157 Cu10 130.1
C157 C158 C159 167.1
C157 C158 Cu36 71.6
C159 C158 Cu36 121.1
C158 C159 C161 109.1
C160 C159 C158 109.7
C160 C159 C161 114.6
C163 C162 Cu12 95.8
C163 C162 Cu13 161.7
C163 C162 Cu21 118.0
C163 C162 Cu38 110.0
Cu13 C162 Cu12 74.6
Cu13 C162 Cu21 80.4
Cu13 C162 Cu38 75.4
Cu21 C162 Cu12 115.3
Cu21 C162 Cu38 68.7
Cu38 C162 Cu12 148.4
C162 C163 C164 178.3
C163 C164 C166 109.5
C165 C164 C163 110.6
C165 C164 C166 121.5
O7 Cl1 O10 111.8
O8 Cl1 O7 108.4
O8 Cl1 O9 112.7
O8 Cl1 O10 116.9
O9 Cl1 O7 98.2
O9 Cl1 O10 107.3
O11 Cl2 O13 111.8
O11 Cl2 O14 106.0
O12 Cl2 O11 113.8
O12 Cl2 O13 110.2
O12 Cl2 O14 106.3
O13 Cl2 O14 108.4
O15 Cl3 O16 108.8
O15 Cl3 O17 109.7
O15 Cl3 O18 118.9
O16 Cl3 O17 113.4
O18 Cl3 O16 106.2
O18 Cl3 O17 99.9
O19 Cl4 O20 104.6
O19 Cl4 O21 108.2
O21 Cl4 O20 110.8
Cu33 Cu1 Cu13 130.6
O1 Cu1 Cu13 38.0
O1 Cu1 Cu33 134.9
O1 Cu1 O5 94.0
O2 Cu1 Cu13 99.3
O2 Cu1 Cu33 42.1
O2 Cu1 O1 92.8
O2 Cu1 O3 84.2
O2 Cu1 O4 174.7
O2 Cu1 O5 95.3
O3 Cu1 Cu13 141.7
O3 Cu1 Cu33 42.1
O3 Cu1 O1 176.8
O3 Cu1 O4 93.2
O3 Cu1 O5 87.1
O4 Cu1 Cu13 80.0
O4 Cu1 Cu33 135.2
O4 Cu1 O1 89.8
O4 Cu1 O5 89.1
O5 Cu1 Cu13 130.0
O5 Cu1 Cu33 90.3
C111 Cu2 Cu5 110.0
C111 Cu2 Cu7 102.1
C111 Cu2 Cu8 55.3
C111 Cu2 Cu13 100.9
C111 Cu2 Cu17 137.0
C111 Cu2 Cu27 130.4
C111 Cu2 Cu29 80.1
C111 Cu2 Cu38 48.2
Cu7 Cu2 Cu5 117.5
Cu8 Cu2 Cu5 126.0
Cu8 Cu2 Cu7 116.4
Cu8 Cu2 Cu13 154.9
Cu8 Cu2 Cu17 89.2
Cu8 Cu2 Cu27 89.6
Cu8 Cu2 Cu29 59.0
Cu8 Cu2 Cu38 98.3
Cu13 Cu2 Cu5 65.9
Cu13 Cu2 Cu7 56.2
Cu13 Cu2 Cu17 115.9
Cu17 Cu2 Cu5 69.4
Cu17 Cu2 Cu7 116.3
Cu27 Cu2 Cu5 119.3
Cu27 Cu2 Cu7 60.0
Cu27 Cu2 Cu13 103.3
Cu27 Cu2 Cu17 63.4
Cu27 Cu2 Cu29 113.2
Cu27 Cu2 Cu38 119.0
Cu29 Cu2 Cu5 67.6
Cu29 Cu2 Cu7 172.6
Cu29 Cu2 Cu13 130.6
Cu29 Cu2 Cu17 59.4
Cu29 Cu2 Cu38 122.5
Cu38 Cu2 Cu5 103.8
Cu38 Cu2 Cu7 62.7
Cu38 Cu2 Cu13 56.6
Cu38 Cu2 Cu17 172.1
O4 Cu2 C111 171.9
O4 Cu2 Cu5 75.9
O4 Cu2 Cu7 79.1
O4 Cu2 Cu8 116.9
O4 Cu2 Cu13 86.5
O4 Cu2 Cu17 38.9
O4 Cu2 Cu27 43.4
O4 Cu2 Cu29 97.7
O4 Cu2 Cu38 137.0
C157 Cu3 Cu5 136.6
C157 Cu3 Cu10 51.1
C157 Cu3 Cu12 137.0
C157 Cu3 Cu14 90.1
C157 Cu3 Cu16 113.2
C157 Cu3 Cu24 71.6
C157 Cu3 Cu28 80.4
C157 Cu3 O6 173.6
Cu10 Cu3 Cu5 156.6
Cu10 Cu3 Cu12 96.7
Cu10 Cu3 Cu14 136.7
Cu10 Cu3 Cu16 71.2
Cu10 Cu3 Cu24 64.8
Cu10 Cu3 Cu28 120.5
Cu12 Cu3 Cu5 63.2
Cu12 Cu3 Cu14 126.7
Cu12 Cu3 Cu16 71.3
Cu14 Cu3 Cu5 64.6
Cu16 Cu3 Cu5 109.9
Cu16 Cu3 Cu14 118.8
Cu24 Cu3 Cu5 95.2
Cu24 Cu3 Cu12 68.4
Cu24 Cu3 Cu14 126.8
Cu24 Cu3 Cu16 114.3
Cu28 Cu3 Cu5 56.5
Cu28 Cu3 Cu12 99.1
Cu28 Cu3 Cu14 58.7
Cu28 Cu3 Cu16 166.4
Cu28 Cu3 Cu24 69.0
O6 Cu3 Cu5 37.9
O6 Cu3 Cu10 131.9
O6 Cu3 Cu12 41.2
O6 Cu3 Cu14 88.9
O6 Cu3 Cu16 72.7
O6 Cu3 Cu24 104.1
O6 Cu3 Cu28 93.7
C26 Cu4 C86 118.5
C26 Cu4 C146 131.4
C26 Cu4 C148 124.5
C26 Cu4 Cu10 51.4
C26 Cu4 Cu12 119.7
C26 Cu4 Cu16 122.7
C26 Cu4 Cu24 46.5
C86 Cu4 C146 109.2
C86 Cu4 C148 100.8
C86 Cu4 Cu10 156.4
C86 Cu4 Cu12 48.4
C86 Cu4 Cu16 110.3
C86 Cu4 Cu24 90.2
C146 Cu4 C148 31.1
C146 Cu4 Cu10 87.1
C146 Cu4 Cu12 98.1
C146 Cu4 Cu16 38.2
C146 Cu4 Cu24 145.5
C148 Cu4 Cu10 101.7
C148 Cu4 Cu12 115.6
C148 Cu4 Cu16 69.2
C148 Cu4 Cu24 168.8
Cu10 Cu4 Cu16 71.8
Cu10 Cu4 Cu24 67.6
Cu12 Cu4 Cu10 114.0
Cu12 Cu4 Cu16 73.6
Cu12 Cu4 Cu24 73.2
Cu24 Cu4 Cu16 108.9
C36 Cu5 Cu2 87.1
C36 Cu5 Cu3 144.6
C36 Cu5 Cu12 135.0
C36 Cu5 Cu28 85.7
C36 Cu5 O6 171.6
Cu2 Cu5 Cu12 105.3
Cu3 Cu5 Cu2 124.9
Cu3 Cu5 Cu12 57.1
Cu28 Cu5 Cu2 155.3
Cu28 Cu5 Cu3 59.0
Cu28 Cu5 Cu12 96.5
O6 Cu5 Cu2 94.4
O6 Cu5 Cu3 38.1
O6 Cu5 Cu12 36.7
O6 Cu5 Cu28 96.3
C131 Cu6 Cu9 55.8
C131 Cu6 Cu14 125.5
C131 Cu6 Cu17 98.3
C131 Cu6 Cu20 118.4
C131 Cu6 Cu31 62.0
C131 Cu6 Cu40 48.8
C131 Cu6 Cu44 86.0
C131 Cu6 Cu48 48.8
Cu9 Cu6 Cu14 87.1
Cu9 Cu6 Cu17 118.4
Cu9 Cu6 Cu20 114.6
Cu9 Cu6 Cu31 57.4
Cu9 Cu6 Cu40 83.9
Cu9 Cu6 Cu44 131.3
Cu9 Cu6 Cu48 104.0
Cu14 Cu6 Cu20 112.7
Cu14 Cu6 Cu40 171.0
Cu14 Cu6 Cu44 141.5
Cu14 Cu6 Cu48 129.2
Cu17 Cu6 Cu14 63.2
Cu17 Cu6 Cu20 126.2
Cu17 Cu6 Cu40 122.2
Cu17 Cu6 Cu44 93.8
Cu17 Cu6 Cu48 68.2
Cu31 Cu6 Cu14 64.5
Cu31 Cu6 Cu17 61.1
Cu31 Cu6 Cu20 171.0
Cu31 Cu6 Cu40 110.7
Cu31 Cu6 Cu44 133.0
Cu31 Cu6 Cu48 80.1
Cu40 Cu6 Cu20 70.7
Cu40 Cu6 Cu44 47.4
Cu40 Cu6 Cu48 54.4
Cu44 Cu6 Cu20 54.8
Cu48 Cu6 Cu20 107.0
Cu48 Cu6 Cu44 53.0
O3 Cu6 C131 165.3
O3 Cu6 Cu9 112.8
O3 Cu6 Cu14 40.4
O3 Cu6 Cu17 78.7
O3 Cu6 Cu20 73.7
O3 Cu6 Cu31 104.7
O3 Cu6 Cu40 144.4
O3 Cu6 Cu44 108.4
O3 Cu6 Cu48 139.0
C116 Cu7 Cu2 103.1
C116 Cu7 Cu13 130.2
C116 Cu7 Cu19 137.5
C116 Cu7 Cu27 102.0
C116 Cu7 Cu38 76.0
C116 Cu7 Cu39 55.3
C116 Cu7 Cu46 47.3
C116 Cu7 Cu47 85.4
C116 Cu7 O1 170.9
Cu2 Cu7 Cu19 112.7
Cu2 Cu7 Cu38 55.8
Cu13 Cu7 Cu2 59.5
Cu13 Cu7 Cu19 59.3
Cu13 Cu7 Cu27 103.1
Cu13 Cu7 Cu38 55.3
Cu13 Cu7 Cu46 120.2
Cu13 Cu7 Cu47 112.2
Cu27 Cu7 Cu2 56.4
Cu27 Cu7 Cu19 116.5
Cu27 Cu7 Cu38 109.2
Cu27 Cu7 Cu47 125.8
Cu38 Cu7 Cu19 105.6
Cu39 Cu7 Cu2 112.8
Cu39 Cu7 Cu13 86.8
Cu39 Cu7 Cu19 89.1
Cu39 Cu7 Cu27 154.3
Cu39 Cu7 Cu38 57.2
Cu39 Cu7 Cu46 96.1
Cu39 Cu7 Cu47 69.0
Cu46 Cu7 Cu2 64.7
Cu46 Cu7 Cu19 174.8
Cu46 Cu7 Cu27 58.3
Cu46 Cu7 Cu38 76.9
Cu46 Cu7 Cu47 124.5
Cu47 Cu7 Cu2 170.8
Cu47 Cu7 Cu19 58.1
Cu47 Cu7 Cu38 124.5
O1 Cu7 Cu2 79.6
O1 Cu7 Cu13 43.8
O1 Cu7 Cu19 36.0
O1 Cu7 Cu27 86.8
O1 Cu7 Cu38 99.0
O1 Cu7 Cu39 115.6
O1 Cu7 Cu46 139.6
O1 Cu7 Cu47 91.4
C46 Cu8 C51 131.7
C46 Cu8 C52 108.1
C46 Cu8 C111 119.4
C46 Cu8 Cu2 111.2
C46 Cu8 Cu25 48.3
C46 Cu8 Cu29 48.5
C46 Cu8 Cu43 105.3
C46 Cu8 Cu46 159.1
C51 Cu8 C52 26.8
C51 Cu8 C111 107.9
C51 Cu8 Cu2 108.5
C51 Cu8 Cu25 107.3
C51 Cu8 Cu29 162.5
C51 Cu8 Cu43 48.0
C51 Cu8 Cu46 41.4
C52 Cu8 Cu2 135.2
C52 Cu8 Cu25 101.6
C52 Cu8 Cu29 155.3
C52 Cu8 Cu43 58.5
C52 Cu8 Cu46 68.1
C111 Cu8 C52 125.6
C111 Cu8 Cu2 45.3
C111 Cu8 Cu25 129.2
C111 Cu8 Cu29 78.5
C111 Cu8 Cu43 124.8
C111 Cu8 Cu46 75.5
Cu2 Cu8 Cu25 89.1
Cu2 Cu8 Cu29 63.9
Cu2 Cu8 Cu43 90.6
Cu2 Cu8 Cu46 67.5
Cu25 Cu8 Cu46 111.3
Cu29 Cu8 Cu25 58.5
Cu29 Cu8 Cu43 114.8
Cu29 Cu8 Cu46 130.1
Cu43 Cu8 Cu25 62.7
Cu43 Cu8 Cu46 54.7
C96 Cu9 C106 144.8
C96 Cu9 C107 112.6
C96 Cu9 C131 105.1
C96 Cu9 Cu6 110.5
C96 Cu9 Cu26 49.0
C96 Cu9 Cu31 49.8
C96 Cu9 Cu42 107.5
C106 Cu9 C107 34.2
C106 Cu9 C131 110.0
C106 Cu9 Cu6 95.6
C106 Cu9 Cu26 108.8
C106 Cu9 Cu31 156.8
C106 Cu9 Cu42 48.7
C107 Cu9 C131 138.4
C107 Cu9 Cu6 128.2
C107 Cu9 Cu26 94.5
C107 Cu9 Cu31 159.8
C107 Cu9 Cu42 52.8
C131 Cu9 Cu6 45.2
C131 Cu9 Cu26 124.1
C131 Cu9 Cu31 61.8
C131 Cu9 Cu42 130.1
Cu6 Cu9 Cu26 92.7
Cu6 Cu9 Cu42 87.8
Cu31 Cu9 Cu6 62.8
Cu31 Cu9 Cu26 66.6
Cu31 Cu9 Cu42 117.8
Cu42 Cu9 Cu26 61.2
C16 Cu10 C17 33.1
C16 Cu10 C157 112.6
C16 Cu10 Cu3 120.0
C16 Cu10 Cu4 121.3
C16 Cu10 Cu22 40.9
C16 Cu10 Cu24 177.1
C17 Cu10 Cu3 148.8
C17 Cu10 Cu4 127.8
C17 Cu10 Cu22 66.3
C17 Cu10 Cu24 147.7
C26 Cu10 C16 139.5
C26 Cu10 C17 113.6
C26 Cu10 C157 105.5
C26 Cu10 Cu3 97.3
C26 Cu10 Cu4 50.6
C26 Cu10 Cu22 121.2
C26 Cu10 Cu24 43.2
C157 Cu10 C17 120.2
C157 Cu10 Cu3 42.0
C157 Cu10 Cu4 111.9
C157 Cu10 Cu22 125.4
C157 Cu10 Cu24 64.5
Cu3 Cu10 Cu22 101.8
Cu3 Cu10 Cu24 58.1
Cu4 Cu10 Cu3 74.9
Cu4 Cu10 Cu22 81.9
Cu4 Cu10 Cu24 60.9
Cu24 Cu10 Cu22 140.5
C1 Cu11 C152 100.5
C1 Cu11 C153 129.3
C1 Cu11 Cu20 44.5
C1 Cu11 Cu40 117.9
C1 Cu11 Cu41 64.8
C106 Cu11 C1 122.6
C106 Cu11 C152 134.8
C106 Cu11 C153 102.7
C106 Cu11 Cu20 125.6
C106 Cu11 Cu40 110.9
C106 Cu11 Cu41 172.4
C152 Cu11 C153 32.3
C152 Cu11 Cu20 93.7
C152 Cu11 Cu40 49.3
C152 Cu11 Cu41 39.1
C153 Cu11 Cu20 123.8
C153 Cu11 Cu40 54.8
C153 Cu11 Cu41 71.4
Cu20 Cu11 Cu40 80.1
Cu20 Cu11 Cu41 57.4
Cu40 Cu11 Cu41 61.9
C86 Cu12 C162 100.9
C86 Cu12 Cu3 128.4
C86 Cu12 Cu4 56.3
C86 Cu12 Cu5 156.6
C86 Cu12 Cu13 127.3
C86 Cu12 Cu30 45.9
C162 Cu12 Cu3 130.4
C162 Cu12 Cu4 147.6
C162 Cu12 Cu5 77.4
C162 Cu12 Cu13 42.8
C162 Cu12 Cu30 67.6
Cu3 Cu12 Cu5 59.7
Cu4 Cu12 Cu3 74.3
Cu4 Cu12 Cu5 133.0
Cu4 Cu12 Cu13 129.7
Cu4 Cu12 Cu30 80.4
Cu13 Cu12 Cu3 94.5
Cu13 Cu12 Cu5 66.8
Cu13 Cu12 Cu30 81.6
Cu30 Cu12 Cu3 143.2
Cu30 Cu12 Cu5 144.0
O6 Cu12 C86 165.1
O6 Cu12 C162 90.3
O6 Cu12 Cu3 40.3
O6 Cu12 Cu4 109.4
O6 Cu12 Cu5 35.8
O6 Cu12 Cu13 56.7
O6 Cu12 Cu30 133.5
C162 Cu13 Cu1 150.5
C162 Cu13 Cu2 97.6
C162 Cu13 Cu7 127.4
C162 Cu13 Cu12 62.5
C162 Cu13 Cu19 136.2
C162 Cu13 Cu21 53.5
C162 Cu13 Cu38 61.1
C162 Cu13 O6 96.3
Cu2 Cu13 Cu1 70.1
Cu2 Cu13 Cu19 121.7
Cu7 Cu13 Cu1 72.6
Cu7 Cu13 Cu2 64.3
Cu7 Cu13 Cu19 64.9
Cu12 Cu13 Cu1 99.3
Cu12 Cu13 Cu2 119.5
Cu12 Cu13 Cu7 169.8
Cu12 Cu13 Cu19 106.7
Cu19 Cu13 Cu1 69.1
Cu21 Cu13 Cu1 156.0
Cu21 Cu13 Cu2 119.1
Cu21 Cu13 Cu7 91.0
Cu21 Cu13 Cu12 94.6
Cu21 Cu13 Cu19 88.2
Cu21 Cu13 Cu38 58.4
Cu38 Cu13 Cu1 126.1
Cu38 Cu13 Cu2 60.8
Cu38 Cu13 Cu7 67.3
Cu38 Cu13 Cu12 122.8
Cu38 Cu13 Cu19 120.0
O1 Cu13 C162 169.0
O1 Cu13 Cu1 39.7
O1 Cu13 Cu2 82.8
O1 Cu13 Cu7 43.1
O1 Cu13 Cu12 126.8
O1 Cu13 Cu19 39.9
O1 Cu13 Cu21 116.8
O1 Cu13 Cu38 110.3
O1 Cu13 O6 94.7
O6 Cu13 Cu1 58.1
O6 Cu13 Cu2 89.4
O6 Cu13 Cu7 129.9
O6 Cu13 Cu12 44.0
O6 Cu13 Cu19 102.2
O6 Cu13 Cu21 138.5
O6 Cu13 Cu38 136.6
C91 Cu14 Cu3 101.5
C91 Cu14 Cu6 134.3
C91 Cu14 Cu17 107.9
C91 Cu14 Cu26 55.6
C91 Cu14 Cu28 47.1
C91 Cu14 Cu31 80.3
C91 Cu14 Cu36 86.2
Cu3 Cu14 Cu17 116.2
Cu6 Cu14 Cu3 124.0
Cu6 Cu14 Cu17 58.2
Cu6 Cu14 Cu31 55.2
Cu6 Cu14 Cu36 106.9
Cu26 Cu14 Cu3 123.6
Cu26 Cu14 Cu6 91.6
Cu26 Cu14 Cu17 119.8
Cu26 Cu14 Cu28 96.3
Cu26 Cu14 Cu31 63.4
Cu26 Cu14 Cu36 62.0
Cu28 Cu14 Cu3 58.0
Cu28 Cu14 Cu6 167.8
Cu28 Cu14 Cu17 109.7
Cu28 Cu14 Cu31 120.9
Cu28 Cu14 Cu36 85.1
Cu31 Cu14 Cu3 172.5
Cu31 Cu14 Cu17 56.6
Cu36 Cu14 Cu3 66.2
Cu36 Cu14 Cu17 164.2
Cu36 Cu14 Cu31 121.3
O3 Cu14 C91 172.1
O3 Cu14 Cu3 83.2
O3 Cu14 Cu6 40.9
O3 Cu14 Cu17 75.1
O3 Cu14 Cu26 116.6
O3 Cu14 Cu28 139.4
O3 Cu14 Cu31 95.9
O3 Cu14 Cu36 90.0
C11 Cu15 C21 131.6
C11 Cu15 C22 101.9
C11 Cu15 C71 122.0
C11 Cu15 Cu18 112.5
C11 Cu15 Cu22 98.8
C11 Cu15 Cu32 157.1
C11 Cu15 Cu35 47.8
C11 Cu15 Cu37 49.7
C21 Cu15 C22 31.6
C21 Cu15 C71 106.0
C21 Cu15 Cu18 104.3
C21 Cu15 Cu22 49.5
C21 Cu15 Cu32 40.1
C21 Cu15 Cu35 156.0
C21 Cu15 Cu37 104.3
C22 Cu15 Cu18 134.1
C22 Cu15 Cu22 53.9
C22 Cu15 Cu32 71.6
C22 Cu15 Cu35 145.2
C22 Cu15 Cu37 93.2
C71 Cu15 C22 131.6
C71 Cu15 Cu18 46.8
C71 Cu15 Cu22 128.1
C71 Cu15 Cu32 74.0
C71 Cu15 Cu35 83.2
C71 Cu15 Cu37 129.6
Cu18 Cu15 Cu22 90.6
Cu18 Cu15 Cu32 64.8
Cu18 Cu15 Cu35 65.4
Cu18 Cu15 Cu37 87.1
Cu22 Cu15 Cu32 59.4
Cu35 Cu15 Cu22 107.2
Cu35 Cu15 Cu32 128.0
Cu35 Cu15 Cu37 55.3
Cu37 Cu15 Cu22 56.0
Cu37 Cu15 Cu32 107.9
C146 Cu16 Cu3 110.8
C146 Cu16 Cu4 44.8
C146 Cu16 Cu18 129.1
C146 Cu16 Cu19 102.3
C146 Cu16 Cu22 57.2
C146 Cu16 Cu32 66.8
Cu3 Cu16 Cu4 66.6
Cu18 Cu16 Cu3 117.5
Cu18 Cu16 Cu4 170.8
Cu18 Cu16 Cu19 63.0
Cu19 Cu16 Cu3 124.0
Cu19 Cu16 Cu4 122.6
Cu22 Cu16 Cu3 112.5
Cu22 Cu16 Cu4 81.6
Cu22 Cu16 Cu18 89.2
Cu22 Cu16 Cu19 123.4
Cu22 Cu16 Cu32 64.0
Cu32 Cu16 Cu3 176.4
Cu32 Cu16 Cu4 111.4
Cu32 Cu16 Cu18 64.1
Cu32 Cu16 Cu19 59.6
O2 Cu16 C146 168.6
O2 Cu16 Cu3 78.0
O2 Cu16 Cu4 144.6
O2 Cu16 Cu18 40.5
O2 Cu16 Cu19 77.2
O2 Cu16 Cu22 113.4
O2 Cu16 Cu32 104.0
C41 Cu17 Cu2 131.9
C41 Cu17 Cu6 103.1
C41 Cu17 Cu14 95.4
C41 Cu17 Cu25 56.1
C41 Cu17 Cu27 139.2
C41 Cu17 Cu29 74.7
C41 Cu17 Cu31 48.1
Cu2 Cu17 Cu14 110.4
Cu2 Cu17 Cu27 56.4
Cu6 Cu17 Cu2 124.9
Cu6 Cu17 Cu14 58.6
Cu6 Cu17 Cu27 82.0
Cu14 Cu17 Cu27 120.2
Cu25 Cu17 Cu2 88.5
Cu25 Cu17 Cu6 128.1
Cu25 Cu17 Cu14 150.9
Cu25 Cu17 Cu27 88.6
Cu25 Cu17 Cu29 59.5
Cu25 Cu17 Cu31 97.0
Cu29 Cu17 Cu2 58.5
Cu29 Cu17 Cu6 169.5
Cu29 Cu17 Cu14 111.0
Cu29 Cu17 Cu27 106.5
Cu31 Cu17 Cu2 170.3
Cu31 Cu17 Cu6 57.0
Cu31 Cu17 Cu14 61.4
Cu31 Cu17 Cu27 131.5
Cu31 Cu17 Cu29 117.8
O4 Cu17 C41 170.9
O4 Cu17 Cu2 39.3
O4 Cu17 Cu6 85.6
O4 Cu17 Cu14 91.5
O4 Cu17 Cu25 116.3
O4 Cu17 Cu27 38.4
O4 Cu17 Cu29 97.2
O4 Cu17 Cu31 141.1
C71 Cu18 Cu15 56.4
C71 Cu18 Cu16 132.7
C71 Cu18 Cu19 106.6
C71 Cu18 Cu20 103.4
C71 Cu18 Cu32 77.1
C71 Cu18 Cu34 46.3
C71 Cu18 Cu35 84.7
C71 Cu18 Cu45 92.1
Cu15 Cu18 Cu16 90.2
Cu15 Cu18 Cu19 120.5
Cu15 Cu18 Cu20 120.0
Cu15 Cu18 Cu32 64.2
Cu15 Cu18 Cu34 94.1
Cu15 Cu18 Cu35 60.4
Cu15 Cu18 Cu45 148.5
Cu16 Cu18 Cu19 59.4
Cu16 Cu18 Cu20 123.1
Cu16 Cu18 Cu32 57.3
Cu16 Cu18 Cu35 108.4
Cu16 Cu18 Cu45 116.3
Cu19 Cu18 Cu45 66.6
Cu20 Cu18 Cu19 119.4
Cu20 Cu18 Cu32 175.4
Cu20 Cu18 Cu45 60.9
Cu32 Cu18 Cu19 56.4
Cu32 Cu18 Cu45 114.6
Cu34 Cu18 Cu16 171.6
Cu34 Cu18 Cu19 112.3
Cu34 Cu18 Cu20 60.4
Cu34 Cu18 Cu32 118.6
Cu34 Cu18 Cu35 80.0
Cu34 Cu18 Cu45 57.5
Cu35 Cu18 Cu19 167.1
Cu35 Cu18 Cu20 62.0
Cu35 Cu18 Cu32 122.5
Cu35 Cu18 Cu45 120.1
O2 Cu18 C71 172.1
O2 Cu18 Cu15 116.0
O2 Cu18 Cu16 41.0
O2 Cu18 Cu19 74.7
O2 Cu18 Cu20 82.2
O2 Cu18 Cu32 97.8
O2 Cu18 Cu34 140.8
O2 Cu18 Cu35 93.2
O2 Cu18 Cu45 95.5
C66 Cu19 Cu7 133.5
C66 Cu19 Cu13 134.5
C66 Cu19 Cu16 101.3
C66 Cu19 Cu18 100.3
C66 Cu19 Cu23 55.2
C66 Cu19 Cu32 47.2
C66 Cu19 Cu47 79.4
Cu13 Cu19 Cu7 55.7
Cu13 Cu19 Cu16 78.6
Cu13 Cu19 Cu18 116.1
Cu13 Cu19 Cu47 110.1
Cu16 Cu19 Cu7 123.8
Cu16 Cu19 Cu18 57.6
Cu16 Cu19 Cu47 167.4
Cu18 Cu19 Cu7 112.6
Cu23 Cu19 Cu7 88.0
Cu23 Cu19 Cu13 86.0
Cu23 Cu19 Cu16 122.4
Cu23 Cu19 Cu18 155.5
Cu23 Cu19 Cu32 96.5
Cu23 Cu19 Cu47 68.5
Cu32 Cu19 Cu7 172.4
Cu32 Cu19 Cu13 130.5
Cu32 Cu19 Cu16 58.5
Cu32 Cu19 Cu18 61.7
Cu32 Cu19 Cu47 116.7
Cu47 Cu19 Cu7 59.4
Cu47 Cu19 Cu18 109.8
O1 Cu19 C66 169.2
O1 Cu19 Cu7 36.5
O1 Cu19 Cu13 41.1
O1 Cu19 Cu16 87.7
O1 Cu19 Cu18 89.5
O1 Cu19 Cu23 114.9
O1 Cu19 Cu32 143.4
O1 Cu19 Cu47 93.2
C1 Cu20 Cu6 115.1
C1 Cu20 Cu11 51.2
C1 Cu20 Cu18 98.6
C1 Cu20 Cu33 87.5
C1 Cu20 Cu34 82.7
C1 Cu20 Cu35 43.9
C1 Cu20 Cu41 73.2
C1 Cu20 Cu44 135.6
C1 Cu20 Cu45 140.2
Cu11 Cu20 Cu6 69.4
Cu11 Cu20 Cu18 142.9
Cu11 Cu20 Cu33 91.0
Cu11 Cu20 Cu34 125.1
Cu11 Cu20 Cu35 85.2
Cu11 Cu20 Cu41 67.7
Cu11 Cu20 Cu44 93.7
Cu11 Cu20 Cu45 154.3
Cu18 Cu20 Cu6 118.4
Cu18 Cu20 Cu33 63.4
Cu18 Cu20 Cu35 58.5
Cu18 Cu20 Cu45 62.5
Cu33 Cu20 Cu6 68.1
Cu34 Cu20 Cu6 162.0
Cu34 Cu20 Cu18 58.3
Cu34 Cu20 Cu33 118.2
Cu34 Cu20 Cu35 77.3
Cu34 Cu20 Cu45 57.5
Cu35 Cu20 Cu6 117.3
Cu35 Cu20 Cu33 55.7
Cu35 Cu20 Cu45 118.4
Cu41 Cu20 Cu6 108.9
Cu41 Cu20 Cu18 130.2
Cu41 Cu20 Cu33 157.3
Cu41 Cu20 Cu34 71.9
Cu41 Cu20 Cu35 112.4
Cu41 Cu20 Cu44 67.7
Cu41 Cu20 Cu45 92.2
Cu44 Cu20 Cu6 61.7
Cu44 Cu20 Cu18 122.5
Cu44 Cu20 Cu33 123.8
Cu44 Cu20 Cu34 103.9
Cu44 Cu20 Cu35 178.7
Cu44 Cu20 Cu45 62.8
Cu45 Cu20 Cu6 104.7
Cu45 Cu20 Cu33 110.4
O5 Cu20 C1 174.2
O5 Cu20 Cu6 68.7
O5 Cu20 Cu11 129.6
O5 Cu20 Cu18 82.8
O5 Cu20 Cu33 98.1
O5 Cu20 Cu34 93.4
O5 Cu20 Cu35 139.4
O5 Cu20 Cu41 101.5
O5 Cu20 Cu44 41.3
O5 Cu20 Cu45 36.1
C81 Cu21 C126 129.2
C81 Cu21 C162 123.2
C81 Cu21 Cu13 115.0
C81 Cu21 Cu23 50.8
C81 Cu21 Cu30 48.2
C81 Cu21 Cu38 172.0
C81 Cu21 Cu39 110.9
C126 Cu21 C162 104.3
C126 Cu21 Cu13 110.5
C126 Cu21 Cu23 109.3
C126 Cu21 Cu30 156.9
C126 Cu21 Cu38 50.3
C126 Cu21 Cu39 48.8
C162 Cu21 Cu13 46.1
C162 Cu21 Cu23 132.6
C162 Cu21 Cu30 75.2
C162 Cu21 Cu38 61.2
C162 Cu21 Cu39 119.2
Cu13 Cu21 Cu30 86.1
Cu13 Cu21 Cu39 88.4
Cu23 Cu21 Cu13 90.3
Cu23 Cu21 Cu30 85.7
Cu23 Cu21 Cu39 66.4
Cu38 Cu21 Cu13 62.2
Cu38 Cu21 Cu23 121.2
Cu38 Cu21 Cu30 136.2
Cu38 Cu21 Cu39 62.3
Cu39 Cu21 Cu30 151.6
C16 Cu22 C21 145.1
C16 Cu22 C22 115.4
C16 Cu22 C146 117.6
C16 Cu22 Cu10 43.9
C16 Cu22 Cu15 107.5
C16 Cu22 Cu16 104.2
C16 Cu22 Cu32 161.0
C16 Cu22 Cu37 48.8
C21 Cu22 C22 31.6
C21 Cu22 C146 97.2
C21 Cu22 Cu10 171.0
C21 Cu22 Cu15 49.7
C21 Cu22 Cu16 102.0
C21 Cu22 Cu32 42.0
C21 Cu22 Cu37 109.6
C22 Cu22 Cu10 156.7
C22 Cu22 Cu15 53.6
C22 Cu22 Cu16 131.9
C22 Cu22 Cu32 73.5
C22 Cu22 Cu37 96.9
C146 Cu22 C22 123.9
C146 Cu22 Cu10 73.9
C146 Cu22 Cu15 121.4
C146 Cu22 Cu16 45.5
C146 Cu22 Cu32 62.1
C146 Cu22 Cu37 131.7
Cu15 Cu22 Cu10 133.7
Cu15 Cu22 Cu32 63.1
Cu16 Cu22 Cu10 70.9
Cu16 Cu22 Cu15 90.0
Cu16 Cu22 Cu32 61.2
Cu16 Cu22 Cu37 88.9
Cu32 Cu22 Cu10 129.6
Cu37 Cu22 Cu10 76.3
Cu37 Cu22 Cu15 61.2
Cu37 Cu22 Cu32 115.5
C66 Cu23 C121 103.8
C66 Cu23 C122 130.0
C66 Cu23 Cu19 46.2
C66 Cu23 Cu21 134.9
C66 Cu23 Cu39 130.9
C66 Cu23 Cu47 71.6
C81 Cu23 C66 119.5
C81 Cu23 C121 136.0
C81 Cu23 C122 104.9
C81 Cu23 Cu19 116.7
C81 Cu23 Cu21 49.3
C81 Cu23 Cu39 101.5
C81 Cu23 Cu47 163.7
C121 Cu23 C122 32.8
C121 Cu23 Cu19 98.3
C121 Cu23 Cu21 104.7
C121 Cu23 Cu39 48.1
C121 Cu23 Cu47 38.4
C122 Cu23 Cu19 129.8
C122 Cu23 Cu21 91.0
C122 Cu23 Cu39 50.5
C122 Cu23 Cu47 71.2
Cu19 Cu23 Cu21 95.4
Cu19 Cu23 Cu39 92.9
Cu19 Cu23 Cu47 60.9
Cu21 Cu23 Cu39 57.6
Cu21 Cu23 Cu47 114.5
Cu39 Cu23 Cu47 63.5
C26 Cu24 C27 32.7
C26 Cu24 C31 176.1
C26 Cu24 C32 145.3
C26 Cu24 Cu3 95.6
C26 Cu24 Cu4 45.0
C26 Cu24 Cu10 42.4
C27 Cu24 Cu3 126.3
C27 Cu24 Cu4 73.3
C27 Cu24 Cu10 69.5
C31 Cu24 C27 144.3
C31 Cu24 C32 33.7
C31 Cu24 Cu3 86.4
C31 Cu24 Cu4 138.9
C31 Cu24 Cu10 137.9
C32 Cu24 C27 115.5
C32 Cu24 Cu3 118.1
C32 Cu24 Cu4 137.5
C32 Cu24 Cu10 169.9
Cu3 Cu24 Cu4 70.0
Cu3 Cu24 Cu10 57.1
Cu4 Cu24 Cu10 51.4
C41 Cu25 C141 114.7
C41 Cu25 C142 126.6
C41 Cu25 Cu8 129.2
C41 Cu25 Cu17 46.9
C41 Cu25 Cu29 74.7
C41 Cu25 Cu43 135.2
C46 Cu25 C41 112.9
C46 Cu25 C141 132.2
C46 Cu25 C142 111.1
C46 Cu25 Cu8 47.4
C46 Cu25 Cu17 113.3
C46 Cu25 Cu29 48.3
C46 Cu25 Cu43 100.5
C141 Cu25 C142 29.6
C141 Cu25 Cu8 102.0
C141 Cu25 Cu17 102.4
C141 Cu25 Cu29 154.5
C141 Cu25 Cu43 45.1
C142 Cu25 Cu8 102.7
C142 Cu25 Cu17 131.4
C142 Cu25 Cu29 157.9
C142 Cu25 Cu43 59.8
Cu8 Cu25 Cu43 58.3
Cu17 Cu25 Cu8 93.2
Cu17 Cu25 Cu29 65.7
Cu17 Cu25 Cu43 93.2
Cu29 Cu25 Cu8 58.4
Cu29 Cu25 Cu43 110.9
C91 Cu26 Cu9 124.8
C91 Cu26 Cu14 45.7
C91 Cu26 Cu31 76.7
C91 Cu26 Cu36 82.8
C91 Cu26 Cu42 127.2
C96 Cu26 C91 109.4
C96 Cu26 Cu9 47.3
C96 Cu26 Cu14 106.7
C96 Cu26 Cu31 42.7
C96 Cu26 Cu36 153.5
C96 Cu26 Cu42 104.1
C101 Cu26 C91 119.2
C101 Cu26 C96 131.3
C101 Cu26 Cu9 102.1
C101 Cu26 Cu14 109.3
C101 Cu26 Cu31 152.6
C101 Cu26 Cu36 45.3
C101 Cu26 Cu42 48.1
Cu9 Cu26 Cu31 52.8
Cu9 Cu26 Cu36 106.2
Cu9 Cu26 Cu42 59.3
Cu14 Cu26 Cu9 88.6
Cu14 Cu26 Cu31 64.2
Cu14 Cu26 Cu36 64.4
Cu14 Cu26 Cu42 86.3
Cu36 Cu26 Cu31 124.3
Cu42 Cu26 Cu31 104.6
Cu42 Cu26 Cu36 52.2
C56 Cu27 Cu2 127.2
C56 Cu27 Cu7 95.5
C56 Cu27 Cu17 141.6
C56 Cu27 Cu43 55.7
C56 Cu27 Cu44 83.4
C56 Cu27 Cu46 59.9
C56 Cu27 Cu98 60.8
C56 Cu27 O4 169.2
Cu2 Cu27 Cu7 63.7
Cu2 Cu27 Cu17 60.2
Cu2 Cu27 Cu46 68.1
Cu2 Cu27 Cu98 129.6
Cu7 Cu27 Cu17 116.7
Cu43 Cu27 Cu2 90.2
Cu43 Cu27 Cu7 117.8
Cu43 Cu27 Cu17 89.3
Cu43 Cu27 Cu44 110.8
Cu43 Cu27 Cu46 58.4
Cu43 Cu27 Cu98 50.8
Cu44 Cu27 Cu2 149.4
Cu44 Cu27 Cu7 119.4
Cu44 Cu27 Cu17 96.9
Cu44 Cu27 Cu46 141.8
Cu44 Cu27 Cu98 61.1
Cu46 Cu27 Cu7 59.6
Cu46 Cu27 Cu17 118.1
Cu46 Cu27 Cu98 104.2
Cu98 Cu27 Cu7 156.3
Cu98 Cu27 Cu17 85.6
O4 Cu27 Cu2 42.2
O4 Cu27 Cu7 81.3
O4 Cu27 Cu17 37.0
O4 Cu27 Cu43 116.7
O4 Cu27 Cu44 107.2
O4 Cu27 Cu46 110.0
O4 Cu27 Cu98 122.0
C31 Cu28 C91 164.7
C31 Cu28 C92 131.8
C31 Cu28 Cu3 90.3
C31 Cu28 Cu5 93.5
C31 Cu28 Cu14 152.5
C91 Cu28 C92 33.4
C91 Cu28 Cu3 101.8
C91 Cu28 Cu5 100.1
C91 Cu28 Cu14 42.0
C92 Cu28 Cu3 132.1
C92 Cu28 Cu5 122.5
C92 Cu28 Cu14 75.4
Cu3 Cu28 Cu14 63.3
Cu5 Cu28 Cu3 64.5
Cu5 Cu28 Cu14 69.2
C36 Cu29 C37 34.1
C36 Cu29 Cu2 89.2
C36 Cu29 Cu8 140.3
C36 Cu29 Cu17 92.0
C36 Cu29 Cu25 143.2
C37 Cu29 Cu2 118.0
C37 Cu29 Cu8 144.5
C37 Cu29 Cu17 120.4
C37 Cu29 Cu25 148.9
C46 Cu29 C36 161.0
C46 Cu29 C37 127.1
C46 Cu29 Cu2 106.0
C46 Cu29 Cu8 50.0
C46 Cu29 Cu17 105.0
C46 Cu29 Cu25 50.8
Cu2 Cu29 Cu17 62.0
Cu8 Cu29 Cu2 57.1
Cu8 Cu29 Cu17 89.7
Cu8 Cu29 Cu25 63.1
Cu25 Cu29 Cu2 88.0
Cu25 Cu29 Cu17 54.8
C81 Cu30 C82 33.5
C81 Cu30 C86 172.0
C81 Cu30 C87 154.4
C81 Cu30 Cu12 129.5
C81 Cu30 Cu21 47.6
C82 Cu30 C87 121.2
C82 Cu30 Cu12 162.6
C82 Cu30 Cu21 77.0
C86 Cu30 C82 153.9
C86 Cu30 C87 33.6
C86 Cu30 Cu12 42.8
C86 Cu30 Cu21 127.4
C87 Cu30 Cu12 76.0
C87 Cu30 Cu21 145.9
Cu21 Cu30 Cu12 89.5
C41 Cu31 C42 34.3
C41 Cu31 C131 110.1
C41 Cu31 Cu6 102.6
C41 Cu31 Cu9 160.7
C41 Cu31 Cu14 91.8
C41 Cu31 Cu17 42.5
C41 Cu31 Cu26 131.1
C42 Cu31 C131 133.2
C42 Cu31 Cu6 136.8
C42 Cu31 Cu9 162.8
C42 Cu31 Cu14 106.3
C42 Cu31 Cu17 75.5
C42 Cu31 Cu26 117.2
C96 Cu31 C41 146.8
C96 Cu31 C42 112.8
C96 Cu31 C131 98.6
C96 Cu31 Cu6 109.8
C96 Cu31 Cu9 52.3
C96 Cu31 Cu14 98.2
C96 Cu31 Cu17 160.2
C96 Cu31 Cu26 46.0
C131 Cu31 Cu6 42.7
C131 Cu31 Cu9 52.1
C131 Cu31 Cu14 102.4
C131 Cu31 Cu17 86.7
C131 Cu31 Cu26 109.6
Cu6 Cu31 Cu14 60.3
Cu6 Cu31 Cu17 61.9
Cu6 Cu31 Cu26 87.9
Cu9 Cu31 Cu6 59.7
Cu9 Cu31 Cu14 85.9
Cu9 Cu31 Cu17 121.5
Cu9 Cu31 Cu26 60.6
Cu17 Cu31 Cu14 62.0
Cu17 Cu31 Cu26 114.2
Cu26 Cu31 Cu14 52.4
C21 Cu32 C66 157.6
C21 Cu32 C67 123.5
C21 Cu32 Cu15 46.8
C21 Cu32 Cu16 102.5
C21 Cu32 Cu18 97.2
C21 Cu32 Cu19 158.1
C21 Cu32 Cu22 49.0
C66 Cu32 C67 34.1
C66 Cu32 Cu15 139.6
C66 Cu32 Cu16 99.8
C66 Cu32 Cu18 96.2
C66 Cu32 Cu19 42.0
C66 Cu32 Cu22 151.6
C67 Cu32 Cu15 133.1
C67 Cu32 Cu16 133.3
C67 Cu32 Cu18 116.7
C67 Cu32 Cu19 75.3
C67 Cu32 Cu22 161.8
Cu15 Cu32 Cu18 51.0
Cu16 Cu32 Cu15 83.2
Cu16 Cu32 Cu18 58.6
Cu16 Cu32 Cu19 61.9
Cu16 Cu32 Cu22 54.8
Cu19 Cu32 Cu15 112.9
Cu19 Cu32 Cu18 61.9
Cu19 Cu32 Cu22 116.5
Cu22 Cu32 Cu15 57.5
Cu22 Cu32 Cu18 81.5
C6 Cu33 Cu1 176.5
C6 Cu33 Cu20 109.4
C6 Cu33 Cu35 62.0
C6 Cu33 Cu36 61.1
C6 Cu33 Cu37 51.9
C6 Cu33 Cu42 50.0
C6 Cu33 O2 140.7
C6 Cu33 O3 138.0
Cu1 Cu33 Cu20 67.3
Cu1 Cu33 Cu42 128.3
Cu35 Cu33 Cu1 116.1
Cu35 Cu33 Cu20 60.5
Cu35 Cu33 Cu37 52.8
Cu35 Cu33 Cu42 91.9
Cu36 Cu33 Cu1 120.8
Cu36 Cu33 Cu20 145.3
Cu36 Cu33 Cu35 123.0
Cu36 Cu33 Cu37 89.6
Cu36 Cu33 Cu42 51.5
Cu37 Cu33 Cu1 129.8
Cu37 Cu33 Cu20 110.9
Cu37 Cu33 Cu42 101.9
Cu42 Cu33 Cu20 95.7
O2 Cu33 Cu1 40.6
O2 Cu33 Cu20 75.4
O2 Cu33 Cu35 91.0
O2 Cu33 Cu36 134.6
O2 Cu33 Cu37 89.3
O2 Cu33 Cu42 167.7
O3 Cu33 Cu1 40.7
O3 Cu33 Cu20 72.4
O3 Cu33 Cu35 132.6
O3 Cu33 Cu36 92.9
O3 Cu33 Cu37 169.0
O3 Cu33 Cu42 88.0
O3 Cu33 O2 81.3
C61 Cu34 C71 175.0
C61 Cu34 C72 142.3
C61 Cu34 Cu18 141.9
C61 Cu34 Cu20 83.7
C61 Cu34 Cu45 86.2
C71 Cu34 C72 32.6
C71 Cu34 Cu18 43.0
C71 Cu34 Cu20 101.3
C71 Cu34 Cu45 96.8
C72 Cu34 Cu18 75.5
C72 Cu34 Cu20 132.4
C72 Cu34 Cu45 116.8
Cu18 Cu34 Cu20 61.3
Cu18 Cu34 Cu45 66.0
Cu45 Cu34 Cu20 64.1
C1 Cu35 C2 34.1
C1 Cu35 C6 102.6
C1 Cu35 Cu15 136.2
C1 Cu35 Cu18 95.5
C1 Cu35 Cu20 39.5
C1 Cu35 Cu33 91.3
C1 Cu35 Cu37 154.9
C2 Cu35 C6 114.6
C2 Cu35 Cu15 129.8
C2 Cu35 Cu18 119.6
C2 Cu35 Cu20 72.4
C2 Cu35 Cu33 121.8
C2 Cu35 Cu37 155.6
C6 Cu35 Cu15 114.6
C6 Cu35 Cu18 104.8
C6 Cu35 Cu20 95.6
C6 Cu35 Cu33 40.8
C6 Cu35 Cu37 53.6
C11 Cu35 C1 149.3
C11 Cu35 C2 115.9
C11 Cu35 C6 98.1
C11 Cu35 Cu15 47.4
C11 Cu35 Cu18 100.9
C11 Cu35 Cu20 158.6
C11 Cu35 Cu33 119.0
C11 Cu35 Cu37 53.5
Cu15 Cu35 Cu18 54.2
Cu15 Cu35 Cu20 111.6
Cu15 Cu35 Cu33 101.7
Cu18 Cu35 Cu20 59.5
Cu33 Cu35 Cu18 67.0
Cu33 Cu35 Cu20 63.9
Cu37 Cu35 Cu15 62.7
Cu37 Cu35 Cu18 84.9
Cu37 Cu35 Cu20 126.2
Cu37 Cu35 Cu33 65.6
C6 Cu36 Cu14 106.9
C6 Cu36 Cu26 117.6
C6 Cu36 Cu33 42.9
C6 Cu36 Cu42 55.9
C101 Cu36 C6 101.9
C101 Cu36 C157 144.4
C101 Cu36 C158 112.6
C101 Cu36 Cu14 99.9
C101 Cu36 Cu26 46.7
C101 Cu36 Cu33 125.0
C101 Cu36 Cu42 54.5
C157 Cu36 C6 109.3
C157 Cu36 C158 34.7
C157 Cu36 Cu14 87.1
C157 Cu36 Cu26 124.9
C157 Cu36 Cu33 90.1
C157 Cu36 Cu42 161.0
C158 Cu36 C6 122.3
C158 Cu36 Cu14 110.6
C158 Cu36 Cu26 119.8
C158 Cu36 Cu33 122.1
C158 Cu36 Cu42 161.1
Cu26 Cu36 Cu14 53.6
Cu33 Cu36 Cu14 67.8
Cu33 Cu36 Cu26 104.9
Cu42 Cu36 Cu14 86.5
Cu42 Cu36 Cu26 63.5
Cu42 Cu36 Cu33 70.9
C6 Cu37 Cu15 123.4
C6 Cu37 Cu22 143.6
C6 Cu37 Cu33 40.3
C6 Cu37 Cu35 63.2
C11 Cu37 C6 104.1
C11 Cu37 Cu15 46.9
C11 Cu37 Cu22 102.5
C11 Cu37 Cu33 112.3
C11 Cu37 Cu35 50.8
C16 Cu37 C6 121.3
C16 Cu37 C11 130.9
C16 Cu37 Cu15 110.2
C16 Cu37 Cu22 50.0
C16 Cu37 Cu33 114.3
C16 Cu37 Cu35 168.8
Cu15 Cu37 Cu33 98.9
Cu22 Cu37 Cu15 62.8
Cu22 Cu37 Cu33 105.9
Cu35 Cu37 Cu15 62.1
Cu35 Cu37 Cu22 119.7
Cu35 Cu37 Cu33 61.6
C111 Cu38 C112 33.3
C111 Cu38 C162 105.3
C111 Cu38 Cu2 42.3
C111 Cu38 Cu7 96.2
C111 Cu38 Cu13 101.1
C111 Cu38 Cu21 155.1
C111 Cu38 Cu39 138.8
C112 Cu38 C162 114.3
C112 Cu38 Cu2 75.5
C112 Cu38 Cu7 123.0
C112 Cu38 Cu13 130.6
C112 Cu38 Cu21 150.9
C112 Cu38 Cu39 137.8
C126 Cu38 C111 148.4
C126 Cu38 C112 116.5
C126 Cu38 C162 96.9
C126 Cu38 Cu2 163.1
C126 Cu38 Cu7 101.6
C126 Cu38 Cu13 110.5
C126 Cu38 Cu21 53.2
C126 Cu38 Cu39 48.2
C162 Cu38 Cu2 87.7
C162 Cu38 Cu7 100.3
C162 Cu38 Cu13 43.5
C162 Cu38 Cu21 50.1
C162 Cu38 Cu39 107.1
Cu2 Cu38 Cu7 61.6
Cu13 Cu38 Cu2 62.6
Cu13 Cu38 Cu7 57.4
Cu13 Cu38 Cu39 85.9
Cu21 Cu38 Cu2 122.0
Cu21 Cu38 Cu7 85.9
Cu21 Cu38 Cu13 59.4
Cu21 Cu38 Cu39 60.2
Cu39 Cu38 Cu2 115.0
Cu39 Cu38 Cu7 53.6
C116 Cu39 C122 134.5
C116 Cu39 Cu7 45.0
C116 Cu39 Cu21 130.3
C116 Cu39 Cu23 130.1
C116 Cu39 Cu38 79.2
C121 Cu39 C116 107.0
C121 Cu39 C122 33.0
C121 Cu39 Cu7 96.6
C121 Cu39 Cu21 103.4
C121 Cu39 Cu23 48.3
C121 Cu39 Cu38 153.7
C122 Cu39 Cu7 128.2
C122 Cu39 Cu21 90.2
C122 Cu39 Cu23 51.1
C122 Cu39 Cu38 146.1
C126 Cu39 C116 116.1
C126 Cu39 C121 136.5
C126 Cu39 C122 105.0
C126 Cu39 Cu7 117.5
C126 Cu39 Cu21 51.8
C126 Cu39 Cu23 102.5
C126 Cu39 Cu38 48.5
Cu7 Cu39 Cu21 93.5
Cu7 Cu39 Cu23 90.0
Cu7 Cu39 Cu38 69.2
Cu21 Cu39 Cu23 56.0
Cu21 Cu39 Cu38 57.5
Cu38 Cu39 Cu23 107.8
C131 Cu40 C132 29.9
C131 Cu40 C153 110.8
C131 Cu40 Cu6 39.1
C131 Cu40 Cu11 88.7
C131 Cu40 Cu41 143.6
C131 Cu40 Cu44 95.5
C131 Cu40 Cu48 52.8
C132 Cu40 Cu6 69.0
C132 Cu40 Cu11 105.6
C132 Cu40 Cu41 169.7
C132 Cu40 Cu48 55.3
C136 Cu40 C131 104.6
C136 Cu40 C132 99.4
C136 Cu40 C152 119.3
C136 Cu40 C153 140.8
C136 Cu40 Cu6 102.4
C136 Cu40 Cu11 148.6
C136 Cu40 Cu41 90.3
C136 Cu40 Cu44 49.1
C136 Cu40 Cu48 51.8
C152 Cu40 C131 135.9
C152 Cu40 C132 134.1
C152 Cu40 C153 31.4
C152 Cu40 Cu6 120.0
C152 Cu40 Cu11 51.5
C152 Cu40 Cu41 40.0
C152 Cu40 Cu44 109.3
C152 Cu40 Cu48 170.3
C153 Cu40 C132 102.7
C153 Cu40 Cu6 115.7
C153 Cu40 Cu11 50.3
C153 Cu40 Cu41 71.1
C153 Cu40 Cu44 139.2
C153 Cu40 Cu48 157.7
Cu6 Cu40 Cu41 105.8
Cu11 Cu40 Cu6 70.2
Cu11 Cu40 Cu41 64.1
Cu44 Cu40 C132 114.8
Cu44 Cu40 Cu6 67.2
Cu44 Cu40 Cu11 102.1
Cu44 Cu40 Cu41 69.4
Cu44 Cu40 Cu48 62.6
Cu48 Cu40 Cu6 63.0
Cu48 Cu40 Cu11 133.1
Cu48 Cu40 Cu41 131.2
C61 Cu41 C62 34.1
C61 Cu41 Cu11 133.1
C61 Cu41 Cu20 83.7
C61 Cu41 Cu40 140.6
C61 Cu41 Cu90 138.3
C62 Cu41 Cu11 166.1
C62 Cu41 Cu20 111.5
C62 Cu41 Cu40 129.3
C62 Cu41 Cu90 107.5
C152 Cu41 C61 174.1
C152 Cu41 C62 148.0
C152 Cu41 Cu11 45.5
C152 Cu41 Cu20 97.3
C152 Cu41 Cu40 44.9
C152 Cu41 Cu90 46.7
Cu20 Cu41 Cu11 54.9
Cu20 Cu41 Cu40 74.6
Cu20 Cu41 Cu90 110.3
Cu40 Cu41 Cu11 54.0
Cu90 Cu41 Cu11 82.0
C6 Cu42 Cu9 141.0
C6 Cu42 Cu26 122.6
C6 Cu42 Cu33 38.8
C6 Cu42 Cu36 60.5
C101 Cu42 C6 103.1
C101 Cu42 C107 104.6
C101 Cu42 Cu9 101.1
C101 Cu42 Cu26 46.9
C101 Cu42 Cu33 108.5
C101 Cu42 Cu36 51.3
C106 Cu42 C6 119.2
C106 Cu42 C101 136.9
C106 Cu42 C107 33.4
C106 Cu42 Cu9 49.7
C106 Cu42 Cu26 108.1
C106 Cu42 Cu33 109.3
C106 Cu42 Cu36 161.3
C107 Cu42 C6 145.9
C107 Cu42 Cu9 49.6
C107 Cu42 Cu26 91.0
C107 Cu42 Cu33 141.6
C107 Cu42 Cu36 153.2
Cu9 Cu42 Cu26 59.5
Cu9 Cu42 Cu33 104.2
Cu26 Cu42 Cu33 97.4
Cu36 Cu42 Cu9 117.1
Cu36 Cu42 Cu26 64.2
Cu36 Cu42 Cu33 57.5
C51 Cu43 C52 24.9
C51 Cu43 C56 103.2
C51 Cu43 Cu8 48.7
C51 Cu43 Cu25 104.6
C51 Cu43 Cu27 108.0
C51 Cu43 Cu46 47.4
C51 Cu43 Cu98 169.1
C52 Cu43 Cu8 54.8
C52 Cu43 Cu25 96.4
C52 Cu43 Cu27 132.1
C52 Cu43 Cu46 72.1
C56 Cu43 C52 123.2
C56 Cu43 Cu8 120.8
C56 Cu43 Cu25 131.9
C56 Cu43 Cu27 45.2
C56 Cu43 Cu46 60.2
C56 Cu43 Cu98 67.0
C141 Cu43 C51 140.3
C141 Cu43 C52 118.0
C141 Cu43 C56 116.5
C141 Cu43 Cu8 106.5
C141 Cu43 Cu25 49.0
C141 Cu43 Cu27 101.1
C141 Cu43 Cu46 162.4
C141 Cu43 Cu98 49.6
Cu8 Cu43 Cu25 59.1
Cu27 Cu43 Cu8 89.6
Cu27 Cu43 Cu25 88.8
Cu27 Cu43 Cu46 63.8
Cu46 Cu43 Cu8 66.4
Cu46 Cu43 Cu25 118.5
Cu98 Cu43 C52 158.9
Cu98 Cu43 Cu8 139.7
Cu98 Cu43 Cu25 85.9
Cu98 Cu43 Cu27 68.8
Cu98 Cu43 Cu46 125.0
C136 Cu44 Cu6 106.1
C136 Cu44 Cu20 137.6
C136 Cu44 Cu27 109.1
C136 Cu44 Cu40 56.2
C136 Cu44 Cu45 148.2
C136 Cu44 Cu48 53.6
C136 Cu44 Cu98 48.7
Cu6 Cu44 Cu45 105.5
Cu20 Cu44 Cu6 63.5
Cu20 Cu44 Cu45 62.2
Cu20 Cu44 Cu98 155.6
Cu27 Cu44 Cu6 83.0
Cu27 Cu44 Cu20 109.9
Cu27 Cu44 Cu45 72.1
Cu27 Cu44 Cu98 61.0
Cu40 Cu44 Cu6 65.5
Cu40 Cu44 Cu20 84.1
Cu40 Cu44 Cu27 135.5
Cu40 Cu44 Cu45 144.2
Cu40 Cu44 Cu48 64.6
Cu48 Cu44 Cu6 63.0
Cu48 Cu44 Cu20 125.4
Cu48 Cu44 Cu27 73.6
Cu48 Cu44 Cu45 144.9
Cu98 Cu44 Cu6 92.3
Cu98 Cu44 Cu45 127.1
O5 Cu44 C136 176.2
O5 Cu44 Cu6 70.3
O5 Cu44 Cu20 42.2
O5 Cu44 Cu27 69.7
O5 Cu44 Cu40 121.9
O5 Cu44 Cu45 35.3
O5 Cu44 Cu48 122.8
O5 Cu44 Cu98 129.4
C76 Cu45 Cu18 104.0
C76 Cu45 Cu20 143.1
C76 Cu45 Cu34 84.7
C76 Cu45 Cu44 141.9
C76 Cu45 O5 176.9
Cu20 Cu45 Cu18 56.6
Cu20 Cu45 Cu44 54.9
Cu34 Cu45 Cu18 56.5
Cu34 Cu45 Cu20 58.4
Cu34 Cu45 Cu44 98.7
Cu44 Cu45 Cu18 109.4
O5 Cu45 Cu18 78.2
O5 Cu45 Cu20 36.7
O5 Cu45 Cu34 94.9
O5 Cu45 Cu44 35.2
C51 Cu46 C56 98.0
C51 Cu46 C116 153.6
C51 Cu46 C117 122.1
C51 Cu46 Cu7 155.7
C51 Cu46 Cu8 44.8
C51 Cu46 Cu27 105.5
C51 Cu46 Cu43 51.0
C56 Cu46 Cu7 85.9
C56 Cu46 Cu8 105.8
C56 Cu46 Cu27 41.8
C56 Cu46 Cu43 51.2
C116 Cu46 C56 105.0
C116 Cu46 C117 33.9
C116 Cu46 Cu7 41.6
C116 Cu46 Cu8 135.8
C116 Cu46 Cu27 100.3
C116 Cu46 Cu43 155.0
C117 Cu46 C56 118.0
C117 Cu46 Cu7 75.4
C117 Cu46 Cu8 136.2
C117 Cu46 Cu27 131.8
C117 Cu46 Cu43 156.4
Cu7 Cu46 Cu8 111.0
Cu27 Cu46 Cu7 62.1
Cu27 Cu46 Cu8 82.8
Cu43 Cu46 Cu7 119.8
Cu43 Cu46 Cu8 58.9
Cu43 Cu46 Cu27 57.8
C76 Cu47 C77 34.7
C76 Cu47 Cu7 93.0
C76 Cu47 Cu19 89.0
C76 Cu47 Cu23 137.4
C77 Cu47 Cu7 124.4
C77 Cu47 Cu19 115.1
C77 Cu47 Cu23 144.9
C121 Cu47 C76 174.6
C121 Cu47 C77 140.1
C121 Cu47 Cu7 92.3
C121 Cu47 Cu19 94.1
C121 Cu47 Cu23 44.6
Cu7 Cu47 Cu23 80.7
Cu19 Cu47 Cu7 62.6
Cu19 Cu47 Cu23 50.6
C131 Cu48 C132 30.6
C131 Cu48 C141 140.9
C131 Cu48 Cu6 39.0
C131 Cu48 Cu40 52.5
C131 Cu48 Cu44 88.1
C132 Cu48 Cu6 69.5
C132 Cu48 Cu40 57.4
C132 Cu48 Cu44 107.6
C136 Cu48 C131 100.9
C136 Cu48 C132 98.4
C136 Cu48 C141 116.9
C136 Cu48 Cu6 99.5
C136 Cu48 Cu40 48.5
C136 Cu48 Cu44 44.2
C141 Cu48 C132 126.6
C141 Cu48 Cu6 134.0
C141 Cu48 Cu40 163.0
C141 Cu48 Cu44 125.7
Cu40 Cu48 Cu6 62.6
Cu44 Cu48 Cu6 64.0
Cu44 Cu48 Cu40 52.9
C136 Cu90 C137 32.2
C136 Cu90 C153 124.2
C136 Cu90 Cu41 93.4
C137 Cu90 C153 142.3
C137 Cu90 Cu41 121.8
C152 Cu90 C136 118.2
C152 Cu90 C137 149.4
C152 Cu90 C153 28.7
C152 Cu90 Cu41 43.4
C153 Cu90 Cu41 71.9
C56 Cu98 Cu27 41.2
C56 Cu98 Cu44 71.8
C136 Cu98 C56 98.5
C136 Cu98 C137 30.2
C136 Cu98 Cu27 99.5
C136 Cu98 Cu43 152.6
C136 Cu98 Cu44 42.2
C137 Cu98 C56 113.1
C137 Cu98 Cu27 128.3
C137 Cu98 Cu44 72.2
C141 Cu98 C56 111.3
C141 Cu98 C136 149.9
C141 Cu98 C137 130.3
C141 Cu98 Cu27 99.9
C141 Cu98 Cu43 57.3
C141 Cu98 Cu44 144.4
Cu27 Cu98 Cu44 57.8
Cu43 Cu98 C56 54.1
Cu43 Cu98 C137 153.6
Cu43 Cu98 Cu27 60.4
Cu43 Cu98 Cu44 117.0
Cu7 O1 Cu1 125.2
Cu7 O1 Cu13 93.1
Cu13 O1 Cu1 102.3
Cu19 O1 Cu1 121.1
Cu19 O1 Cu7 107.4
Cu19 O1 Cu13 99.0
Cu1 O2 Cu33 97.3
Cu16 O2 Cu1 118.0
Cu16 O2 Cu33 119.1
Cu18 O2 Cu1 116.8
Cu18 O2 Cu16 98.5
Cu18 O2 Cu33 107.7
Cu1 O3 Cu33 97.2
Cu6 O3 Cu1 113.2
Cu6 O3 Cu33 123.3
Cu14 O3 Cu1 118.7
Cu14 O3 Cu6 98.7
Cu14 O3 Cu33 107.1
Cu2 O4 Cu1 123.4
Cu2 O4 Cu27 94.3
Cu17 O4 Cu1 120.8
Cu17 O4 Cu2 101.8
Cu17 O4 Cu27 104.6
Cu27 O4 Cu1 107.6
Cu20 O5 Cu1 103.9
Cu44 O5 Cu1 134.5
Cu44 O5 Cu20 96.5
Cu44 O5 Cu45 109.6
Cu45 O5 Cu1 102.6
Cu45 O5 Cu20 107.3
Cu3 O6 Cu12 98.4
Cu3 O6 Cu13 156.6
Cu5 O6 Cu3 104.0
Cu5 O6 Cu12 107.5
Cu5 O6 Cu13 98.8
Cu12 O6 Cu13 79.3
C119 C118 C117 107.5
C120 C118 C117 111.3
C120 C118 C119 121.3

loop_
_geom_bond_atom_site_label_1
_geom_bond_atom_site_label_2
_geom_bond_distance
C140 C138 1.3062
C940 C138 1.6013
C143 C144 1.5367
C143 C145 1.4741
C143 C142 1.3325
C943 C944 1.5628
C943 C945 1.5457
C943 C142 1.6578
C1 C2 1.2253
C1 Cu11 2.0875
C1 Cu20 1.8761
C1 Cu35 2.0439
C2 C3 1.5046
C2 Cu35 2.1303
C3 C4 1.5641
C3 C5 1.5696
C6 C7 1.2007
C6 Cu33 1.8631
C6 Cu35 2.5163
C6 Cu36 2.3945
C6 Cu37 2.2676
C6 Cu42 2.2796
C7 C8 1.4908
C8 C9 1.4597
C8 C10 1.4567
C11 C12 1.1876
C11 Cu15 1.9998
C11 Cu35 2.0142
C11 Cu37 2.0896
C12 C13 1.5054
C13 C14 1.5573
C13 C15 1.5709
C16 C17 1.2439
C16 Cu10 2.1091
C16 Cu22 1.9945
C16 Cu37 1.9603
C17 C18 1.4822
C17 Cu10 2.2367
C18 C19 1.5154
C18 C20 1.5349
C21 C22 1.2318
C21 Cu15 2.1352
C21 Cu22 2.1295
C21 Cu32 1.8860
C22 C23 1.5007
C22 Cu15 2.3327
C22 Cu22 2.3390
C23 C24 1.5414
C23 C25 1.5037
C26 C27 1.2198
C26 Cu4 1.9889
C26 Cu10 2.0113
C26 Cu24 2.0425
C27 C28 1.4868
C27 Cu24 2.2414
C28 C29 1.6232
C28 C30 1.5167
C31 C32 1.2152
C31 Cu24 2.0437
C31 Cu28 1.8785
C32 C33 1.4997
C32 Cu24 2.1397
C33 C34 1.5714
C33 C35 1.5217
C36 C37 1.2218
C36 Cu5 1.8411
C36 Cu29 2.0381
C37 C38 1.4838
C37 Cu29 2.1249
C38 C39 1.5475
C38 C40 1.5751
C41 C42 1.2328
C41 Cu17 1.8705
C41 Cu25 2.1271
C41 Cu31 2.0577
C42 C43 1.4691
C42 Cu31 2.1203
C43 C44 1.5582
C43 C45 1.5390
C46 C47 1.1888
C46 Cu8 2.0388
C46 Cu25 2.0677
C46 Cu29 1.9920
C47 C48 1.4784
C48 C49 1.5625
C48 C50 1.4782
C51 C52 1.0993
C51 Cu8 2.0660
C51 Cu43 2.0440
C51 Cu46 1.9379
C52 C53 1.4344
C52 Cu8 2.4308
C52 Cu43 2.5373
C53 C54 1.5026
C53 C55 1.5798
C56 C57 1.1970
C56 Cu27 1.8687
C56 Cu43 2.1764
C56 Cu46 2.4244
C56 Cu98 2.4745
C57 C58 1.5481
C58 C59 1.6259
C58 C60 1.5176
C61 C62 1.2219
C61 Cu34 1.8804
C61 Cu41 2.0180
C62 C63 1.4781
C62 Cu41 2.1310
C63 C64 1.4554
C63 C65 1.3618
C66 C67 1.2282
C66 Cu19 1.8585
C66 Cu23 2.1138
C66 Cu32 2.0381
C67 C68 1.4862
C67 Cu32 2.1349
C68 C69 1.5439
C68 C70 1.4632
C71 C72 1.1756
C71 Cu15 2.1600
C71 Cu18 1.8905
C71 Cu34 2.0041
C72 C73 1.5062
C72 Cu34 2.1495
C73 C74 1.5486
C73 C75 1.4576
C76 C77 1.2361
C76 Cu45 1.8416
C76 Cu47 2.0040
C77 C78 1.4848
C77 Cu47 2.1278
C78 C79 1.4762
C78 C80 1.4953
C81 C82 1.1955
C81 Cu21 1.9846
C81 Cu23 2.0296
C81 Cu30 2.0049
C82 C83 1.5226
C82 Cu30 2.1221
C83 C84 1.5318
C83 C85 1.4717
C86 C87 1.2095
C86 Cu4 2.1263
C86 Cu12 1.9114
C86 Cu30 2.0218
C87 C88 1.4981
C87 Cu30 2.1433
C88 C89 1.4813
C88 C90 1.5250
C91 C92 1.2072
C91 Cu14 1.8677
C91 Cu26 2.1518
C91 Cu28 2.0433
C92 C93 1.4804
C92 Cu28 2.1429
C93 C94 1.5505
C93 C95 1.5602
C96 C97 1.2149
C96 Cu9 2.0283
C96 Cu26 2.0806
C96 Cu31 1.9599
C97 C98 1.4771
C98 C99 1.4593
C98 C100 1.5674
C101 C102 1.2134
C101 Cu26 2.0439
C101 Cu36 1.9977
C101 Cu42 2.0844
C102 C103 1.4848
C103 C104 1.5496
C103 C105 1.4952
C106 C107 1.2472
C106 Cu9 2.1127
C106 Cu11 1.9254
C106 Cu42 2.0797
C107 C108 1.4963
C107 Cu9 2.1343
C107 Cu42 2.2322
C108 C109 1.5793
C108 C110 1.5175
C111 C112 1.2336
C111 Cu2 1.8647
C111 Cu8 2.1562
C111 Cu38 2.0675
C112 C113 1.4949
C112 Cu38 2.2131
C113 C114 1.5040
C113 C115 1.5221
C116 C117 1.2232
C116 Cu7 1.8455
C116 Cu39 2.1445
C116 Cu46 2.0442
C117 Cu46 2.1427
C117 C118 1.5567
C119 C118 1.4614
C120 C118 1.3193
C121 C122 1.2508
C121 Cu23 2.1450
C121 Cu39 2.1363
C121 Cu47 1.9012
C122 C123 1.4531
C122 Cu23 2.2683
C122 Cu39 2.2487
C123 C124 1.5281
C123 C125 1.5265
C126 C127 1.2079
C126 Cu21 2.1023
C126 Cu38 2.0226
C126 Cu39 2.0117
C127 C128 1.4735
C128 C129 1.4914
C128 C130 1.4993
C131 C132 1.2311
C131 Cu6 1.8581
C131 Cu9 2.1657
C131 Cu31 2.4168
C131 Cu40 2.2140
C131 Cu48 2.2231
C132 C133 1.5159
C132 Cu40 2.4623
C132 Cu48 2.4027
C133 C134 1.5206
C133 C135 1.5093
C136 C137 1.2103
C136 Cu40 2.0508
C136 Cu44 1.8651
C136 Cu48 2.1525
C136 Cu90 2.1416
C136 Cu98 2.0867
C137 C138 1.5114
C137 Cu90 2.2199
C137 Cu98 2.4071
C138 C139 1.3753
C141 C142 1.1063
C141 Cu25 2.1574
C141 Cu43 2.0272
C141 Cu48 2.2923
C141 Cu98 1.8351
C142 Cu25 2.1776
C146 C148 1.2049
C146 Cu4 2.1391
C146 Cu16 1.8750
C146 Cu22 2.2080
C148 C149 1.4953
C148 Cu4 2.3142
C149 C150 1.5521
C149 C151 1.5243
C152 C153 1.2022
C152 Cu11 2.1585
C152 Cu40 2.0928
C152 Cu41 1.9090
C152 Cu90 2.0238
C153 C154 1.5066
C153 Cu11 2.1586
C153 Cu40 2.2924
C153 Cu90 2.4851
C154 C155 1.5845
C154 C156 1.5265
C157 C158 1.2480
C157 Cu3 1.8532
C157 Cu10 2.1551
C157 Cu36 2.0795
C158 C159 1.5122
C158 Cu36 2.1033
C159 C160 1.5042
C159 C161 1.5643
C162 C163 1.1952
C162 Cu12 2.4636
C162 Cu13 1.8876
C162 Cu21 2.1046
C162 Cu38 2.4013
C163 C164 1.4962
C164 C165 1.4559
C164 C166 1.5208
Cl1 O7 1.2916
Cl1 O8 1.2648
Cl1 O9 1.2732
Cl1 O10 1.3517
Cl2 O11 1.3840
Cl2 O12 1.3456
Cl2 O13 1.4152
Cl2 O14 1.4441
Cl3 O15 1.3556
Cl3 O16 1.4269
Cl3 O17 1.4412
Cl3 O18 1.3643
Cl4 O19 1.1943
Cl4 O20 1.4313
Cl4 O21 1.3886
Cu1 Cu13 2.9940
Cu1 Cu33 2.9603
Cu1 O1 1.9569
Cu1 O2 1.9404
Cu1 O3 1.9474
Cu1 O4 1.9495
Cu1 O5 2.3248
Cu2 Cu5 2.9604
Cu2 Cu7 2.9500
Cu2 Cu8 2.5783
Cu2 Cu13 2.8217
Cu2 Cu17 2.8554
Cu2 Cu27 2.7411
Cu2 Cu29 2.7577
Cu2 Cu38 2.7727
Cu2 O4 1.8477
Cu3 Cu5 2.9194
Cu3 Cu10 2.7632
Cu3 Cu12 2.8370
Cu3 Cu14 2.9171
Cu3 Cu16 2.8460
Cu3 Cu24 2.7943
Cu3 Cu28 2.7717
Cu3 O6 1.8558
Cu4 Cu10 2.5167
Cu4 Cu12 2.4717
Cu4 Cu16 3.0113
Cu4 Cu24 2.8133
Cu5 Cu12 3.0168
Cu5 Cu28 2.6978
Cu5 O6 1.8495
Cu6 Cu9 2.5703
Cu6 Cu14 2.7991
Cu6 Cu17 2.7858
Cu6 Cu20 3.0315
Cu6 Cu31 2.6477
Cu6 Cu40 2.9421
Cu6 Cu44 2.9806
Cu6 Cu48 2.9532
Cu6 O3 1.8543
Cu7 Cu13 2.7195
Cu7 Cu19 2.9820
Cu7 Cu27 2.8496
Cu7 Cu38 2.9797
Cu7 Cu39 2.5653
Cu7 Cu46 2.7800
Cu7 Cu47 2.8901
Cu7 O1 1.8611
Cu8 Cu25 2.7552
Cu8 Cu29 2.6315
Cu8 Cu43 2.7327
Cu8 Cu46 2.9251
Cu9 Cu26 2.7423
Cu9 Cu31 2.5078
Cu9 Cu42 2.7387
Cu10 Cu22 3.0314
Cu10 Cu24 2.9760
Cu11 Cu20 2.6648
Cu11 Cu40 2.7103
Cu11 Cu41 3.0146
Cu12 Cu13 2.6771
Cu12 Cu30 2.8132
Cu12 O6 1.8909
Cu13 Cu19 2.8317
Cu13 Cu21 2.5814
Cu13 Cu38 2.6535
Cu13 O1 1.8859
Cu13 O6 2.2784
Cu14 Cu17 2.9258
Cu14 Cu26 2.5593
Cu14 Cu28 2.7910
Cu14 Cu31 2.9109
Cu14 Cu36 2.8677
Cu14 O3 1.8339
Cu15 Cu18 2.5227
Cu15 Cu22 2.7626
Cu15 Cu32 2.9228
Cu15 Cu35 2.7055
Cu15 Cu37 2.7200
Cu16 Cu18 2.7886
Cu16 Cu19 2.8428
Cu16 Cu22 2.5619
Cu16 Cu32 2.7477
Cu16 O2 1.8510
Cu17 Cu25 2.4967
Cu17 Cu27 2.9435
Cu17 Cu29 2.7836
Cu17 Cu31 2.7659
Cu17 O4 1.8312
Cu18 Cu19 2.9438
Cu18 Cu20 2.8595
Cu18 Cu32 2.9382
Cu18 Cu34 2.7709
Cu18 Cu35 2.8302
Cu18 Cu45 3.0376
Cu18 O2 1.8297
Cu19 Cu23 2.5220
Cu19 Cu32 2.7778
Cu19 Cu47 2.8509
Cu19 O1 1.8380
Cu20 Cu33 3.0230
Cu20 Cu34 2.8333
Cu20 Cu35 2.9303
Cu20 Cu41 2.7455
Cu20 Cu44 2.7672
Cu20 Cu45 2.9909
Cu20 O5 1.8707
Cu21 Cu23 2.5793
Cu21 Cu30 2.6746
Cu21 Cu38 2.5543
Cu21 Cu39 2.6288
Cu22 Cu32 2.8195
Cu22 Cu37 2.5738
Cu23 Cu39 2.8527
Cu23 Cu47 3.0347
Cu25 Cu29 2.6322
Cu25 Cu43 2.8532
Cu26 Cu31 2.8895
Cu26 Cu36 2.8080
Cu26 Cu42 2.7912
Cu27 Cu43 2.5863
Cu27 Cu44 2.6828
Cu27 Cu46 2.7438
Cu27 Cu98 2.7727
Cu27 O4 1.8895
Cu33 Cu35 2.7802
Cu33 Cu36 2.6539
Cu33 Cu37 2.8784
Cu33 Cu42 2.9736
Cu33 O2 2.0016
Cu33 O3 1.9996
Cu34 Cu45 2.8049
Cu35 Cu37 2.5164
Cu36 Cu42 2.4635
Cu38 Cu39 2.6808
Cu40 Cu41 2.9552
Cu40 Cu44 2.3792
Cu40 Cu48 2.6944
Cu41 Cu90 2.7787
Cu43 Cu46 2.6029
Cu43 Cu98 2.3034
Cu44 Cu45 3.0070
Cu44 Cu48 2.6480
Cu44 Cu98 2.7758
Cu44 O5 1.8372
Cu45 O5 1.8436
